data_1517430
loop_
_publ_author_name
'Qian, Qinqin'
'Tan, Yufang'
'Zhao, Bei'
'Feng, Tao'
'Shen, Qi'
'Yao, Yingming'

_publ_section_title
;
 Asymmetric Epoxidation of Unsaturated Ketones Catalyzed by
 Heterobimetallic Rare Earth-Lithium Complexes Bearing
 Phenoxy-Functionalized Chiral Diphenylprolinolate Ligand.
;
_journal_issue 17
_journal_name_full 'Organic letters'
_journal_page_first 4516
_journal_paper_doi 10.1021/ol5020398
_journal_volume 16
_journal_year 2014
_chemical_formula_moiety 'C24 H48 Cl O6 Li2, C64 H78 N2 O4 Sm, C4 H8 O'
_chemical_formula_sum 'C92 H134 Cl Li2 N2 O11 Sm'
_chemical_formula_weight 1643.69
_chemical_name_systematic
; 
 ? 
;
_space_group_IT_number 19
_symmetry_cell_setting orthorhombic
_symmetry_Int_Tables_number 19
_symmetry_space_group_name_Hall 'P 2ac 2ab'
_symmetry_space_group_name_H-M 'P 21 21 21'
_atom_sites_solution_hydrogens geom
_atom_sites_solution_primary direct
_atom_sites_solution_secondary difmap
_audit_creation_method SHELXL-97
_cell_angle_alpha 90.00
_cell_angle_beta 90.00
_cell_angle_gamma 90.00
_cell_formula_units_Z 4
_cell_length_a 17.6443(10)
_cell_length_b 17.7644(11)
_cell_length_c 28.9170(17)
_cell_measurement_reflns_used 26188
_cell_measurement_temperature 223(2)
_cell_measurement_theta_max 27.5
_cell_measurement_theta_min 3.0
_cell_volume 9063.8(9)
_computing_cell_refinement CrystalClear
_computing_data_collection CrystalClear
_computing_data_reduction CrystalStructure
_computing_structure_refinement 'SHELXL-97 (Sheldrick, 1997)'
_computing_structure_solution 'SHELXS-97 (Sheldrick, 1990)'
_diffrn_ambient_temperature 223(2)
_diffrn_detector_area_resol_mean 14.63
_diffrn_measured_fraction_theta_full 0.992
_diffrn_measured_fraction_theta_max 0.992
_diffrn_measurement_device_type 'Rigaku Saturn'
_diffrn_measurement_method \w
_diffrn_radiation_monochromator graphite
_diffrn_radiation_source 'fine-focus sealed tube'
_diffrn_radiation_type MoK\a
_diffrn_radiation_wavelength 0.71075
_diffrn_reflns_av_R_equivalents 0.0505
_diffrn_reflns_av_sigmaI/netI 0.0965
_diffrn_reflns_limit_h_max 22
_diffrn_reflns_limit_h_min -19
_diffrn_reflns_limit_k_max 15
_diffrn_reflns_limit_k_min -23
_diffrn_reflns_limit_l_max 28
_diffrn_reflns_limit_l_min -37
_diffrn_reflns_number 32442
_diffrn_reflns_theta_full 27.47
_diffrn_reflns_theta_max 27.47
_diffrn_reflns_theta_min 3.04
_exptl_absorpt_coefficient_mu 0.734
_exptl_absorpt_correction_T_max 0.746
_exptl_absorpt_correction_T_min 0.541
_exptl_absorpt_correction_type multi-scan
_exptl_absorpt_process_details 'Jacobson, R. (1998) Private communication'
_exptl_crystal_colour colorless
_exptl_crystal_density_diffrn 1.205
_exptl_crystal_density_method 'not measured'
_exptl_crystal_description prism
_exptl_crystal_F_000 3492
_exptl_crystal_size_max 0.50
_exptl_crystal_size_mid 0.40
_exptl_crystal_size_min 0.40
_refine_diff_density_max 0.612
_refine_diff_density_min -0.923
_refine_diff_density_rms 0.081
_refine_ls_abs_structure_details 'Flack H D (1983), Acta Cryst. A39, 876-881'
_refine_ls_abs_structure_Flack 0.009(12)
_refine_ls_extinction_method none
_refine_ls_goodness_of_fit_ref 1.125
_refine_ls_hydrogen_treatment constr
_refine_ls_matrix_type full
_refine_ls_number_parameters 966
_refine_ls_number_reflns 19172
_refine_ls_number_restraints 217
_refine_ls_restrained_S_all 1.130
_refine_ls_R_factor_all 0.0796
_refine_ls_R_factor_gt 0.0692
_refine_ls_shift/su_max 0.002
_refine_ls_shift/su_mean 0.000
_refine_ls_structure_factor_coef Fsqd
_refine_ls_weighting_details 'calc w=1/[\s^2^(Fo^2^)+(0.0456P)^2^+1.3707P] where P=(Fo^2^+2Fc^2^)/3'
_refine_ls_weighting_scheme calc
_refine_ls_wR_factor_gt 0.1372
_refine_ls_wR_factor_ref 0.1457
_reflns_number_gt 16889
_reflns_number_total 19172
_reflns_threshold_expression >2sigma(I)
_cod_data_source_file ol5020398_si_002.cif
_cod_data_source_block shelxl
_cod_depositor_comments 'Adding full bibliography for 1517428--1517431.cif.'
_cod_database_code 1517430

loop_
_symmetry_equiv_pos_as_xyz
'x, y, z'
'x+1/2, -y+1/2, -z'
'-x, y+1/2, -z+1/2'
'-x+1/2, -y, z+1/2'

loop_
_atom_site_label
_atom_site_type_symbol
_atom_site_fract_x
_atom_site_fract_y
_atom_site_fract_z
_atom_site_U_iso_or_equiv
_atom_site_adp_type
_atom_site_occupancy
_atom_site_symmetry_multiplicity
_atom_site_calc_flag
_atom_site_refinement_flags
_atom_site_disorder_assembly
_atom_site_disorder_group
Sm1 Sm 0.629389(15) 0.856822(17) 0.415207(9) 0.03366(8) Uani 1 1 d . . .
Cl1 Cl 0.11056(15) 0.68989(13) 0.87830(9) 0.0901(7) Uani 1 1 d . . .
O1 O 0.6992(2) 0.9309(3) 0.36957(15) 0.0473(11) Uani 1 1 d . . .
O2 O 0.65061(19) 0.7324(2) 0.41864(15) 0.0405(9) Uani 1 1 d . . .
O3 O 0.5386(2) 0.8579(3) 0.36159(13) 0.0435(9) Uani 1 1 d . . .
O4 O 0.6233(2) 0.9296(2) 0.47783(13) 0.0451(9) Uani 1 1 d . . .
O5 O 0.1705(4) 0.8662(4) 0.8450(3) 0.107(2) Uani 1 1 d D . .
O6 O 0.2612(4) 0.7290(4) 0.8034(3) 0.107(2) Uani 1 1 d D . .
O7 O 0.2854(4) 0.7758(5) 0.9051(3) 0.114(3) Uani 1 1 d D . .
O8 O -0.0611(3) 0.6001(4) 0.9001(2) 0.086(2) Uani 1 1 d D . .
O9 O 0.0669(3) 0.5859(4) 0.97648(19) 0.0760(17) Uani 1 1 d D . .
O10 O 0.0793(4) 0.4977(3) 0.88459(17) 0.0710(15) Uani 1 1 d D . .
N1 N 0.7746(3) 0.8216(3) 0.43009(16) 0.0370(11) Uani 1 1 d . . .
N2 N 0.4978(3) 0.8450(3) 0.46366(15) 0.0348(11) Uani 1 1 d . . .
C1 C 0.7692(3) 0.9515(4) 0.3580(2) 0.0449(16) Uani 1 1 d . . .
C2 C 0.7852(3) 1.0217(4) 0.3357(2) 0.0442(15) Uani 1 1 d . A .
C3 C 0.8614(4) 1.0381(4) 0.3265(2) 0.0502(16) Uani 1 1 d . . .
H3 H 0.8721 1.0842 0.3120 0.060 Uiso 1 1 calc R . .
C4 C 0.9220(4) 0.9924(4) 0.3370(3) 0.0550(18) Uani 1 1 d . B .
C5 C 0.9040(4) 0.9232(4) 0.3573(3) 0.0537(18) Uani 1 1 d . . .
H5 H 0.9435 0.8898 0.3646 0.064 Uiso 1 1 calc R . .
C6 C 0.8301(3) 0.9022(4) 0.3671(2) 0.0408(15) Uani 1 1 d . . .
C7 C 0.8132(4) 0.8243(3) 0.3852(2) 0.0388(13) Uani 1 1 d . . .
H7A H 0.7817 0.7979 0.3625 0.047 Uiso 1 1 calc R . .
H7B H 0.8610 0.7966 0.3878 0.047 Uiso 1 1 calc R . .
C8 C 0.8114(3) 0.8696(4) 0.4650(2) 0.0498(17) Uani 1 1 d . . .
H8A H 0.7962 0.9223 0.4611 0.060 Uiso 1 1 calc R . .
H8B H 0.8667 0.8662 0.4625 0.060 Uiso 1 1 calc R . .
C9 C 0.7843(4) 0.8390(4) 0.5115(2) 0.0554(19) Uani 1 1 d . . .
H9A H 0.8264 0.8362 0.5335 0.067 Uiso 1 1 calc R . .
H9B H 0.7445 0.8712 0.5245 0.067 Uiso 1 1 calc R . .
C10 C 0.7536(4) 0.7612(4) 0.5011(2) 0.0437(16) Uani 1 1 d . . .
H10A H 0.6985 0.7599 0.5052 0.052 Uiso 1 1 calc R . .
H10B H 0.7765 0.7238 0.5217 0.052 Uiso 1 1 calc R . .
C11 C 0.7744(3) 0.7447(4) 0.4510(2) 0.0400(14) Uani 1 1 d . . .
H11 H 0.8258 0.7226 0.4495 0.048 Uiso 1 1 calc R . .
C12 C 0.7167(3) 0.6919(3) 0.42657(19) 0.0358(13) Uani 1 1 d . . .
C13 C 0.6996(3) 0.6236(3) 0.4585(2) 0.0399(14) Uani 1 1 d . . .
C14 C 0.6254(4) 0.6006(4) 0.4660(2) 0.0581(17) Uani 1 1 d . . .
H14 H 0.5855 0.6269 0.4517 0.070 Uiso 1 1 calc R . .
C15 C 0.6092(5) 0.5394(5) 0.4940(3) 0.079(3) Uani 1 1 d . . .
H15 H 0.5591 0.5221 0.4967 0.095 Uiso 1 1 calc R . .
C16 C 0.6660(5) 0.5043(5) 0.5177(3) 0.072(2) Uani 1 1 d . . .
H16 H 0.6544 0.4658 0.5389 0.087 Uiso 1 1 calc R . .
C17 C 0.7390(5) 0.5248(5) 0.5108(3) 0.068(2) Uani 1 1 d . . .
H17 H 0.7782 0.4990 0.5260 0.082 Uiso 1 1 calc R . .
C18 C 0.7562(4) 0.5835(4) 0.4814(2) 0.0533(17) Uani 1 1 d . . .
H18 H 0.8072 0.5968 0.4768 0.064 Uiso 1 1 calc R . .
C19 C 0.7465(4) 0.6543(4) 0.3814(2) 0.0451(15) Uani 1 1 d . . .
C20 C 0.8198(4) 0.6264(4) 0.3768(2) 0.0546(18) Uani 1 1 d . . .
H20 H 0.8548 0.6329 0.4010 0.066 Uiso 1 1 calc R . .
C21 C 0.8418(5) 0.5893(5) 0.3370(3) 0.071(2) Uani 1 1 d . . .
H21 H 0.8922 0.5730 0.3336 0.085 Uiso 1 1 calc R . .
C22 C 0.7900(6) 0.5760(6) 0.3021(3) 0.081(3) Uani 1 1 d . . .
H22 H 0.8040 0.5482 0.2758 0.097 Uiso 1 1 calc R . .
C23 C 0.7177(6) 0.6040(6) 0.3064(3) 0.083(3) Uani 1 1 d . . .
H23 H 0.6828 0.5969 0.2822 0.099 Uiso 1 1 calc R . .
C24 C 0.6959(4) 0.6424(5) 0.3457(2) 0.0572(17) Uani 1 1 d . . .
H24 H 0.6460 0.6606 0.3482 0.069 Uiso 1 1 calc R . .
C25 C 0.7209(4) 1.0751(4) 0.3210(3) 0.058(2) Uani 1 1 d D . .
C26 C 0.6694(11) 1.0936(13) 0.3599(6) 0.063(5) Uiso 0.50 1 d PD A 1
H26A H 0.6269 1.1228 0.3485 0.095 Uiso 0.50 1 calc PR A 1
H26B H 0.6967 1.1228 0.3829 0.095 Uiso 0.50 1 calc PR A 1
H26C H 0.6510 1.0475 0.3739 0.095 Uiso 0.50 1 calc PR A 1
C27 C 0.6755(9) 1.0292(10) 0.2833(5) 0.053(4) Uiso 0.50 1 d PD A 1
H27A H 0.6547 0.9840 0.2972 0.079 Uiso 0.50 1 calc PR A 1
H27B H 0.7093 1.0154 0.2582 0.079 Uiso 0.50 1 calc PR A 1
H27C H 0.6345 1.0599 0.2713 0.079 Uiso 0.50 1 calc PR A 1
C28 C 0.7513(9) 1.1514(9) 0.3045(6) 0.059(4) Uiso 0.50 1 d PD A 1
H28A H 0.7802 1.1445 0.2763 0.089 Uiso 0.50 1 calc PR A 1
H28B H 0.7838 1.1727 0.3282 0.089 Uiso 0.50 1 calc PR A 1
H28C H 0.7092 1.1852 0.2987 0.089 Uiso 0.50 1 calc PR A 1
C26' C 0.6899(15) 1.1105(16) 0.3662(7) 0.095(8) Uiso 0.50 1 d PD A 2
H26D H 0.6477 1.1435 0.3589 0.143 Uiso 0.50 1 calc PR A 2
H26E H 0.7297 1.1392 0.3811 0.143 Uiso 0.50 1 calc PR A 2
H26F H 0.6727 1.0709 0.3868 0.143 Uiso 0.50 1 calc PR A 2
C27' C 0.6544(10) 1.0430(13) 0.2974(7) 0.080(6) Uiso 0.50 1 d PD A 2
H27D H 0.6246 1.0143 0.3193 0.120 Uiso 0.50 1 calc PR A 2
H27E H 0.6711 1.0103 0.2725 0.120 Uiso 0.50 1 calc PR A 2
H27F H 0.6238 1.0834 0.2847 0.120 Uiso 0.50 1 calc PR A 2
C28' C 0.7499(9) 1.1353(10) 0.2867(6) 0.057(4) Uiso 0.50 1 d PD A 2
H28D H 0.7809 1.1115 0.2632 0.086 Uiso 0.50 1 calc PR A 2
H28E H 0.7799 1.1723 0.3032 0.086 Uiso 0.50 1 calc PR A 2
H28F H 0.7070 1.1600 0.2722 0.086 Uiso 0.50 1 calc PR A 2
C29 C 1.0036(4) 1.0135(4) 0.3240(3) 0.070(2) Uani 1 1 d D . .
C30 C 1.0520(11) 1.0122(13) 0.3680(6) 0.086(5) Uiso 0.50 1 d PDU B 1
H30A H 1.0511 0.9621 0.3813 0.130 Uiso 0.50 1 calc PR B 1
H30B H 1.0318 1.0481 0.3901 0.130 Uiso 0.50 1 calc PR B 1
H30C H 1.1038 1.0257 0.3604 0.130 Uiso 0.50 1 calc PR B 1
C31 C 1.0330(10) 0.9543(10) 0.2899(6) 0.073(4) Uiso 0.50 1 d PDU B 1
H31A H 1.0862 0.9633 0.2837 0.110 Uiso 0.50 1 calc PR B 1
H31B H 1.0045 0.9575 0.2613 0.110 Uiso 0.50 1 calc PR B 1
H31C H 1.0268 0.9045 0.3032 0.110 Uiso 0.50 1 calc PR B 1
C32 C 1.0103(13) 1.0916(10) 0.3024(8) 0.088(5) Uiso 0.50 1 d PDU B 1
H32A H 0.9833 1.1278 0.3214 0.131 Uiso 0.50 1 calc PR B 1
H32B H 0.9887 1.0909 0.2716 0.131 Uiso 0.50 1 calc PR B 1
H32C H 1.0633 1.1058 0.3006 0.131 Uiso 0.50 1 calc PR B 1
C30' C 1.0616(13) 0.9586(14) 0.3370(9) 0.119(6) Uiso 0.50 1 d PDU B 2
H30D H 1.1113 0.9786 0.3297 0.179 Uiso 0.50 1 calc PR B 2
H30E H 1.0535 0.9122 0.3199 0.179 Uiso 0.50 1 calc PR B 2
H30F H 1.0582 0.9485 0.3699 0.179 Uiso 0.50 1 calc PR B 2
C31' C 1.0069(15) 1.0535(17) 0.2774(7) 0.121(7) Uiso 0.50 1 d PDU B 2
H31D H 0.9925 1.1058 0.2813 0.182 Uiso 0.50 1 calc PR B 2
H31E H 0.9722 1.0293 0.2560 0.182 Uiso 0.50 1 calc PR B 2
H31F H 1.0581 1.0508 0.2652 0.182 Uiso 0.50 1 calc PR B 2
C32' C 1.0216(15) 1.0923(11) 0.3416(10) 0.118(6) Uiso 0.50 1 d PDU B 2
H32D H 1.0270 1.0911 0.3750 0.178 Uiso 0.50 1 calc PR B 2
H32E H 0.9808 1.1263 0.3333 0.178 Uiso 0.50 1 calc PR B 2
H32F H 1.0685 1.1097 0.3278 0.178 Uiso 0.50 1 calc PR B 2
C33 C 0.4658(3) 0.8395(4) 0.3557(2) 0.0374(14) Uani 1 1 d . . .
C34 C 0.4373(3) 0.8104(4) 0.31324(19) 0.0375(13) Uani 1 1 d . . .
C35 C 0.3605(3) 0.7919(3) 0.31123(19) 0.0392(13) Uani 1 1 d . . .
H35 H 0.3418 0.7717 0.2834 0.047 Uiso 1 1 calc R . .
C36 C 0.3094(3) 0.8016(4) 0.3477(2) 0.0408(14) Uani 1 1 d . C .
C37 C 0.3386(3) 0.8320(4) 0.3881(2) 0.0416(15) Uani 1 1 d . . .
H37 H 0.3058 0.8401 0.4132 0.050 Uiso 1 1 calc R . .
C38 C 0.4144(3) 0.8507(4) 0.39254(18) 0.0364(13) Uani 1 1 d . . .
C39 C 0.4418(3) 0.8893(4) 0.4359(2) 0.0407(14) Uani 1 1 d . . .
H39A H 0.4650 0.9374 0.4273 0.049 Uiso 1 1 calc R . .
H39B H 0.3979 0.9004 0.4555 0.049 Uiso 1 1 calc R . .
C40 C 0.4701(4) 0.7678(4) 0.4728(2) 0.0439(15) Uani 1 1 d . . .
H40A H 0.4782 0.7353 0.4458 0.053 Uiso 1 1 calc R . .
H40B H 0.4161 0.7681 0.4805 0.053 Uiso 1 1 calc R . .
C41 C 0.5176(5) 0.7413(4) 0.5139(3) 0.0574(19) Uani 1 1 d . . .
H41A H 0.4873 0.7095 0.5345 0.069 Uiso 1 1 calc R . .
H41B H 0.5616 0.7125 0.5033 0.069 Uiso 1 1 calc R . .
C42 C 0.5427(4) 0.8119(4) 0.5387(2) 0.0474(16) Uani 1 1 d . . .
H42A H 0.5981 0.8144 0.5401 0.057 Uiso 1 1 calc R . .
H42B H 0.5226 0.8128 0.5703 0.057 Uiso 1 1 calc R . .
C43 C 0.5107(3) 0.8783(4) 0.51040(18) 0.0365(14) Uani 1 1 d . . .
H43 H 0.4615 0.8941 0.5237 0.044 Uiso 1 1 calc R . .
C44 C 0.5642(4) 0.9472(4) 0.5076(2) 0.0406(14) Uani 1 1 d . . .
C45 C 0.5958(4) 0.9660(4) 0.5569(2) 0.0490(17) Uani 1 1 d . . .
C46 C 0.6695(5) 0.9937(4) 0.5603(3) 0.059(2) Uani 1 1 d . . .
H46 H 0.6989 1.0000 0.5335 0.071 Uiso 1 1 calc R . .
C47 C 0.6995(6) 1.0120(6) 0.6033(3) 0.082(3) Uani 1 1 d . . .
H47 H 0.7493 1.0305 0.6055 0.099 Uiso 1 1 calc R . .
C48 C 0.6568(6) 1.0031(6) 0.6427(3) 0.087(3) Uani 1 1 d . . .
H48 H 0.6774 1.0152 0.6718 0.104 Uiso 1 1 calc R . .
C49 C 0.5837(6) 0.9766(6) 0.6394(3) 0.078(3) Uani 1 1 d . . .
H49 H 0.5546 0.9695 0.6663 0.093 Uiso 1 1 calc R . .
C50 C 0.5531(5) 0.9605(5) 0.5964(2) 0.063(2) Uani 1 1 d . . .
H50 H 0.5022 0.9455 0.5943 0.075 Uiso 1 1 calc R . .
C51 C 0.5236(4) 1.0192(4) 0.4919(2) 0.0481(16) Uani 1 1 d . . .
C52 C 0.4543(4) 1.0430(5) 0.5106(3) 0.0590(19) Uani 1 1 d . . .
H52 H 0.4310 1.0137 0.5336 0.071 Uiso 1 1 calc R . .
C53 C 0.4195(5) 1.1087(5) 0.4959(3) 0.070(2) Uani 1 1 d . . .
H53 H 0.3729 1.1232 0.5088 0.083 Uiso 1 1 calc R . .
C54 C 0.4526(6) 1.1526(5) 0.4625(3) 0.081(3) Uani 1 1 d . . .
H54 H 0.4287 1.1969 0.4523 0.097 Uiso 1 1 calc R . .
C55 C 0.5207(7) 1.1313(6) 0.4443(3) 0.087(3) Uani 1 1 d . . .
H55 H 0.5443 1.1611 0.4216 0.105 Uiso 1 1 calc R . .
C56 C 0.5551(5) 1.0650(5) 0.4596(3) 0.0612(19) Uani 1 1 d . . .
H56 H 0.6023 1.0515 0.4470 0.073 Uiso 1 1 calc R . .
C57 C 0.4891(4) 0.8031(4) 0.2708(2) 0.0439(15) Uani 1 1 d . . .
C58 C 0.5175(4) 0.8815(4) 0.2569(3) 0.060(2) Uani 1 1 d . . .
H58A H 0.4746 0.9137 0.2500 0.091 Uiso 1 1 calc R . .
H58B H 0.5496 0.8774 0.2298 0.091 Uiso 1 1 calc R . .
H58C H 0.5464 0.9031 0.2822 0.091 Uiso 1 1 calc R . .
C59 C 0.4478(4) 0.7700(5) 0.2288(2) 0.064(2) Uani 1 1 d . . .
H59A H 0.4067 0.8033 0.2198 0.096 Uiso 1 1 calc R . .
H59B H 0.4274 0.7210 0.2367 0.096 Uiso 1 1 calc R . .
H59C H 0.4831 0.7649 0.2033 0.096 Uiso 1 1 calc R . .
C60 C 0.5577(4) 0.7511(5) 0.2808(3) 0.062(2) Uani 1 1 d . . .
H60A H 0.5885 0.7466 0.2531 0.093 Uiso 1 1 calc R . .
H60B H 0.5397 0.7017 0.2899 0.093 Uiso 1 1 calc R . .
H60C H 0.5879 0.7724 0.3055 0.093 Uiso 1 1 calc R . .
C61 C 0.2257(3) 0.7792(4) 0.3424(2) 0.0527(18) Uani 1 1 d D . .
C62 C 0.1758(10) 0.8243(11) 0.3794(6) 0.052(4) Uiso 0.50 1 d PD C 1
H62A H 0.1224 0.8145 0.3738 0.077 Uiso 0.50 1 calc PR C 1
H62B H 0.1855 0.8778 0.3764 0.077 Uiso 0.50 1 calc PR C 1
H62C H 0.1890 0.8079 0.4103 0.077 Uiso 0.50 1 calc PR C 1
C63 C 0.2169(12) 0.6978(9) 0.3568(7) 0.071(5) Uiso 0.50 1 d PD C 1
H63A H 0.2472 0.6883 0.3841 0.107 Uiso 0.50 1 calc PR C 1
H63B H 0.2337 0.6654 0.3318 0.107 Uiso 0.50 1 calc PR C 1
H63C H 0.1640 0.6876 0.3635 0.107 Uiso 0.50 1 calc PR C 1
C64 C 0.1954(11) 0.7933(11) 0.2938(5) 0.051(5) Uiso 0.50 1 d PD C 1
H64A H 0.1425 0.7788 0.2924 0.076 Uiso 0.50 1 calc PR C 1
H64B H 0.2243 0.7637 0.2718 0.076 Uiso 0.50 1 calc PR C 1
H64C H 0.2003 0.8463 0.2864 0.076 Uiso 0.50 1 calc PR C 1
C62' C 0.1767(12) 0.7980(13) 0.3813(6) 0.070(6) Uiso 0.50 1 d PD C 2
H62D H 0.1254 0.7816 0.3747 0.105 Uiso 0.50 1 calc PR C 2
H62E H 0.1772 0.8520 0.3861 0.105 Uiso 0.50 1 calc PR C 2
H62F H 0.1949 0.7729 0.4089 0.105 Uiso 0.50 1 calc PR C 2
C63' C 0.2220(12) 0.6929(8) 0.3368(7) 0.069(5) Uiso 0.50 1 d PD C 2
H63D H 0.2374 0.6690 0.3654 0.104 Uiso 0.50 1 calc PR C 2
H63E H 0.2557 0.6774 0.3121 0.104 Uiso 0.50 1 calc PR C 2
H63F H 0.1705 0.6781 0.3293 0.104 Uiso 0.50 1 calc PR C 2
C64' C 0.1963(13) 0.8171(12) 0.2972(6) 0.065(6) Uiso 0.50 1 d PD C 2
H64D H 0.1430 0.8057 0.2932 0.097 Uiso 0.50 1 calc PR C 2
H64E H 0.2247 0.7980 0.2710 0.097 Uiso 0.50 1 calc PR C 2
H64F H 0.2030 0.8712 0.2994 0.097 Uiso 0.50 1 calc PR C 2
C65 C 0.2071(13) 0.9356(11) 0.8588(8) 0.107(4) Uiso 0.50 1 d PDU D 1
H65A H 0.2616 0.9347 0.8524 0.129 Uiso 0.50 1 calc PR D 1
H65B H 0.1987 0.9467 0.8916 0.129 Uiso 0.50 1 calc PR D 1
C66 C 0.1666(12) 0.9892(16) 0.8284(9) 0.105(4) Uiso 0.50 1 d PDU D 1
H66A H 0.1785 0.9818 0.7957 0.126 Uiso 0.50 1 calc PR D 1
H66B H 0.1755 1.0418 0.8372 0.126 Uiso 0.50 1 calc PR D 1
C67 C 0.0884(13) 0.9629(14) 0.8407(9) 0.104(3) Uiso 0.50 1 d PDU D 1
H67A H 0.0743 0.9801 0.8717 0.125 Uiso 0.50 1 calc PR D 1
H67B H 0.0512 0.9820 0.8184 0.125 Uiso 0.50 1 calc PR D 1
C68 C 0.0920(10) 0.8802(15) 0.8389(10) 0.102(4) Uiso 0.50 1 d PDU D 1
H68A H 0.0621 0.8575 0.8638 0.122 Uiso 0.50 1 calc PR D 1
H68B H 0.0741 0.8610 0.8091 0.122 Uiso 0.50 1 calc PR D 1
C65' C 0.2134(11) 0.9349(10) 0.8304(8) 0.101(4) Uiso 0.50 1 d PDU D 2
H65C H 0.2491 0.9227 0.8056 0.121 Uiso 0.50 1 calc PR D 2
H65D H 0.2419 0.9559 0.8565 0.121 Uiso 0.50 1 calc PR D 2
C66' C 0.1540(11) 0.9913(15) 0.8134(9) 0.101(4) Uiso 0.50 1 d PDU D 2
H66C H 0.1533 1.0353 0.8338 0.122 Uiso 0.50 1 calc PR D 2
H66D H 0.1671 1.0084 0.7822 0.122 Uiso 0.50 1 calc PR D 2
C67' C 0.0797(13) 0.9563(13) 0.8129(9) 0.102(4) Uiso 0.50 1 d PDU D 2
H67C H 0.0566 0.9585 0.7821 0.123 Uiso 0.50 1 calc PR D 2
H67D H 0.0455 0.9799 0.8354 0.123 Uiso 0.50 1 calc PR D 2
C68' C 0.0986(11) 0.8776(15) 0.8263(9) 0.101(4) Uiso 0.50 1 d PDU D 2
H68C H 0.0609 0.8605 0.8489 0.121 Uiso 0.50 1 calc PR D 2
H68D H 0.0936 0.8457 0.7988 0.121 Uiso 0.50 1 calc PR D 2
C69 C 0.3330(11) 0.7602(15) 0.7869(8) 0.107(4) Uiso 0.50 1 d PDU D 1
H69A H 0.3700 0.7590 0.8121 0.128 Uiso 0.50 1 calc PR D 1
H69B H 0.3252 0.8129 0.7782 0.128 Uiso 0.50 1 calc PR D 1
C70 C 0.3647(15) 0.7185(13) 0.7464(9) 0.107(4) Uiso 0.50 1 d PDU D 1
H70A H 0.4202 0.7191 0.7459 0.128 Uiso 0.50 1 calc PR D 1
H70B H 0.3449 0.7373 0.7169 0.128 Uiso 0.50 1 calc PR D 1
C71 C 0.3332(11) 0.6421(13) 0.7586(7) 0.099(3) Uiso 0.50 1 d PDU D 1
H71A H 0.3616 0.6186 0.7839 0.118 Uiso 0.50 1 calc PR D 1
H71B H 0.3327 0.6083 0.7318 0.118 Uiso 0.50 1 calc PR D 1
C72 C 0.2533(13) 0.6640(13) 0.7734(8) 0.102(4) Uiso 0.50 1 d PDU D 1
H72A H 0.2224 0.6766 0.7463 0.122 Uiso 0.50 1 calc PR D 1
H72B H 0.2290 0.6224 0.7900 0.122 Uiso 0.50 1 calc PR D 1
C69' C 0.3069(13) 0.7731(14) 0.7738(8) 0.109(4) Uiso 0.50 1 d PDU D 2
H69C H 0.3470 0.7987 0.7912 0.130 Uiso 0.50 1 calc PR D 2
H69D H 0.2764 0.8109 0.7576 0.130 Uiso 0.50 1 calc PR D 2
C70' C 0.3395(14) 0.7179(14) 0.7406(10) 0.107(3) Uiso 0.50 1 d PDU D 2
H70C H 0.3407 0.7383 0.7091 0.128 Uiso 0.50 1 calc PR D 2
H70D H 0.3909 0.7031 0.7497 0.128 Uiso 0.50 1 calc PR D 2
C71' C 0.2863(13) 0.6534(15) 0.7441(7) 0.108(3) Uiso 0.50 1 d PDU D 2
H71C H 0.3149 0.6062 0.7426 0.129 Uiso 0.50 1 calc PR D 2
H71D H 0.2514 0.6545 0.7177 0.129 Uiso 0.50 1 calc PR D 2
C72' C 0.2419(15) 0.6557(12) 0.7878(7) 0.103(4) Uiso 0.50 1 d PDU D 2
H72C H 0.1874 0.6507 0.7821 0.124 Uiso 0.50 1 calc PR D 2
H72D H 0.2584 0.6168 0.8096 0.124 Uiso 0.50 1 calc PR D 2
C73 C 0.3435(13) 0.7197(14) 0.9045(9) 0.124(4) Uiso 0.50 1 d PDU D 1
H73A H 0.3815 0.7309 0.8808 0.148 Uiso 0.50 1 calc PR D 1
H73B H 0.3221 0.6697 0.8986 0.148 Uiso 0.50 1 calc PR D 1
C74 C 0.3776(15) 0.7239(19) 0.9523(8) 0.125(4) Uiso 0.50 1 d PDU D 1
H74A H 0.3997 0.7735 0.9585 0.150 Uiso 0.50 1 calc PR D 1
H74B H 0.4160 0.6849 0.9571 0.150 Uiso 0.50 1 calc PR D 1
C75 C 0.3077(13) 0.7100(17) 0.9812(9) 0.125(4) Uiso 0.50 1 d PDU D 1
H75A H 0.2884 0.6585 0.9785 0.151 Uiso 0.50 1 calc PR D 1
H75B H 0.3143 0.7238 1.0137 0.151 Uiso 0.50 1 calc PR D 1
C76 C 0.2622(16) 0.7659(17) 0.9546(6) 0.127(4) Uiso 0.50 1 d PDU D 1
H76A H 0.2659 0.8148 0.9701 0.152 Uiso 0.50 1 calc PR D 1
H76B H 0.2090 0.7504 0.9554 0.152 Uiso 0.50 1 calc PR D 1
C73' C 0.3609(11) 0.7474(15) 0.9072(8) 0.123(4) Uiso 0.50 1 d PDU D 2
H73C H 0.3979 0.7885 0.9074 0.147 Uiso 0.50 1 calc PR D 2
H73D H 0.3715 0.7142 0.8809 0.147 Uiso 0.50 1 calc PR D 2
C74' C 0.3632(17) 0.7044(15) 0.9519(9) 0.125(4) Uiso 0.50 1 d PDU D 2
H74C H 0.4143 0.6992 0.9647 0.150 Uiso 0.50 1 calc PR D 2
H74D H 0.3379 0.6554 0.9502 0.150 Uiso 0.50 1 calc PR D 2
C75' C 0.3165(15) 0.7639(16) 0.9757(9) 0.128(4) Uiso 0.50 1 d PDU D 2
H75C H 0.2871 0.7399 1.0004 0.153 Uiso 0.50 1 calc PR D 2
H75D H 0.3510 0.8000 0.9903 0.153 Uiso 0.50 1 calc PR D 2
C76' C 0.2629(16) 0.8065(17) 0.9452(7) 0.132(5) Uiso 0.50 1 d PDU D 2
H76C H 0.2097 0.7955 0.9522 0.158 Uiso 0.50 1 calc PR D 2
H76D H 0.2717 0.8610 0.9462 0.158 Uiso 0.50 1 calc PR D 2
C77 C -0.0987(9) 0.6746(9) 0.8970(7) 0.081(3) Uiso 0.50 1 d PDU E 1
H77A H -0.0971 0.7002 0.9271 0.097 Uiso 0.50 1 calc PR E 1
H77B H -0.0732 0.7064 0.8741 0.097 Uiso 0.50 1 calc PR E 1
C78 C -0.1771(10) 0.6606(10) 0.8832(8) 0.086(3) Uiso 0.50 1 d PDU E 1
H78A H -0.1854 0.6758 0.8510 0.103 Uiso 0.50 1 calc PR E 1
H78B H -0.2123 0.6885 0.9031 0.103 Uiso 0.50 1 calc PR E 1
C79 C -0.1884(11) 0.5761(10) 0.8889(8) 0.084(3) Uiso 0.50 1 d PDU E 1
H79A H -0.2021 0.5627 0.9206 0.101 Uiso 0.50 1 calc PR E 1
H79B H -0.2265 0.5564 0.8674 0.101 Uiso 0.50 1 calc PR E 1
C80 C -0.1111(10) 0.5504(14) 0.8768(8) 0.085(3) Uiso 0.50 1 d PDU E 1
H80A H -0.1031 0.4985 0.8871 0.102 Uiso 0.50 1 calc PR E 1
H80B H -0.1031 0.5529 0.8433 0.102 Uiso 0.50 1 calc PR E 1
C77' C -0.1059(9) 0.6547(11) 0.9206(7) 0.087(3) Uiso 0.50 1 d PDU E 2
H77C H -0.0892 0.7049 0.9111 0.104 Uiso 0.50 1 calc PR E 2
H77D H -0.1022 0.6512 0.9544 0.104 Uiso 0.50 1 calc PR E 2
C78' C -0.1852(9) 0.6413(13) 0.9055(6) 0.086(3) Uiso 0.50 1 d PDU E 2
H78C H -0.2094 0.6886 0.8962 0.104 Uiso 0.50 1 calc PR E 2
H78D H -0.2150 0.6186 0.9305 0.104 Uiso 0.50 1 calc PR E 2
C79' C -0.1786(11) 0.5870(12) 0.8641(7) 0.088(3) Uiso 0.50 1 d PDU E 2
H79C H -0.2179 0.5482 0.8657 0.106 Uiso 0.50 1 calc PR E 2
H79D H -0.1839 0.6144 0.8349 0.106 Uiso 0.50 1 calc PR E 2
C80' C -0.1008(11) 0.5521(14) 0.8678(8) 0.085(4) Uiso 0.50 1 d PDU E 2
H80C H -0.1040 0.5004 0.8796 0.102 Uiso 0.50 1 calc PR E 2
H80D H -0.0754 0.5516 0.8377 0.102 Uiso 0.50 1 calc PR E 2
C81 C 0.0259(11) 0.6288(15) 1.0095(7) 0.096(4) Uiso 0.50 1 d PDU E 1
H81A H -0.0159 0.5995 1.0226 0.115 Uiso 0.50 1 calc PR E 1
H81B H 0.0056 0.6749 0.9956 0.115 Uiso 0.50 1 calc PR E 1
C82 C 0.0842(11) 0.6464(14) 1.0454(8) 0.101(3) Uiso 0.50 1 d PDU E 1
H82A H 0.1136 0.6910 1.0367 0.121 Uiso 0.50 1 calc PR E 1
H82B H 0.0604 0.6552 1.0755 0.121 Uiso 0.50 1 calc PR E 1
C83 C 0.1329(13) 0.5784(12) 1.0466(6) 0.094(3) Uiso 0.50 1 d PDU E 1
H83A H 0.1171 0.5444 1.0715 0.113 Uiso 0.50 1 calc PR E 1
H83B H 0.1861 0.5922 1.0514 0.113 Uiso 0.50 1 calc PR E 1
C84 C 0.1223(11) 0.5419(11) 1.0004(6) 0.091(4) Uiso 0.50 1 d PDU E 1
H84A H 0.1702 0.5414 0.9832 0.110 Uiso 0.50 1 calc PR E 1
H84B H 0.1046 0.4900 1.0041 0.110 Uiso 0.50 1 calc PR E 1
C81' C 0.0495(11) 0.6402(15) 1.0107(7) 0.097(4) Uiso 0.50 1 d PDU E 2
H81C H 0.0058 0.6234 1.0289 0.116 Uiso 0.50 1 calc PR E 2
H81D H 0.0365 0.6882 0.9960 0.116 Uiso 0.50 1 calc PR E 2
C82' C 0.1178(11) 0.6505(13) 1.0421(7) 0.100(3) Uiso 0.50 1 d PDU E 2
H82C H 0.1433 0.6982 1.0352 0.120 Uiso 0.50 1 calc PR E 2
H82D H 0.1020 0.6509 1.0746 0.120 Uiso 0.50 1 calc PR E 2
C83' C 0.1682(12) 0.5878(13) 1.0334(7) 0.094(3) Uiso 0.50 1 d PDU E 2
H83C H 0.1597 0.5467 1.0555 0.113 Uiso 0.50 1 calc PR E 2
H83D H 0.2215 0.6033 1.0348 0.113 Uiso 0.50 1 calc PR E 2
C84' C 0.1457(8) 0.5656(14) 0.9855(6) 0.093(4) Uiso 0.50 1 d PDU E 2
H84C H 0.1787 0.5909 0.9631 0.112 Uiso 0.50 1 calc PR E 2
H84D H 0.1521 0.5111 0.9817 0.112 Uiso 0.50 1 calc PR E 2
C85 C 0.0533(10) 0.4276(7) 0.9045(5) 0.064(3) Uiso 0.50 1 d PDU E 1
H85A H 0.0071 0.4359 0.9226 0.077 Uiso 0.50 1 calc PR E 1
H85B H 0.0921 0.4065 0.9249 0.077 Uiso 0.50 1 calc PR E 1
C86 C 0.0377(10) 0.3749(9) 0.8651(5) 0.064(2) Uiso 0.50 1 d PDU E 1
H86A H -0.0152 0.3580 0.8652 0.077 Uiso 0.50 1 calc PR E 1
H86B H 0.0711 0.3308 0.8662 0.077 Uiso 0.50 1 calc PR E 1
C87 C 0.0544(9) 0.4233(9) 0.8239(5) 0.063(2) Uiso 0.50 1 d PDU E 1
H87A H 0.0083 0.4487 0.8134 0.076 Uiso 0.50 1 calc PR E 1
H87B H 0.0743 0.3927 0.7985 0.076 Uiso 0.50 1 calc PR E 1
C88 C 0.1131(8) 0.4807(9) 0.8393(4) 0.061(3) Uiso 0.50 1 d PDU E 1
H88A H 0.1639 0.4588 0.8421 0.073 Uiso 0.50 1 calc PR E 1
H88B H 0.1147 0.5248 0.8190 0.073 Uiso 0.50 1 calc PR E 1
C85' C 0.0822(9) 0.4261(7) 0.9054(5) 0.063(3) Uiso 0.50 1 d PDU E 2
H85C H 0.0457 0.4237 0.9309 0.075 Uiso 0.50 1 calc PR E 2
H85D H 0.1329 0.4173 0.9181 0.075 Uiso 0.50 1 calc PR E 2
C86' C 0.0642(10) 0.3675(10) 0.8711(5) 0.066(2) Uiso 0.50 1 d PDU E 2
H86C H 0.0107 0.3529 0.8726 0.079 Uiso 0.50 1 calc PR E 2
H86D H 0.0959 0.3227 0.8754 0.079 Uiso 0.50 1 calc PR E 2
C87' C 0.0822(10) 0.4066(9) 0.8258(5) 0.066(2) Uiso 0.50 1 d PDU E 2
H87C H 0.1301 0.3877 0.8131 0.080 Uiso 0.50 1 calc PR E 2
H87D H 0.0420 0.3973 0.8031 0.080 Uiso 0.50 1 calc PR E 2
C88' C 0.0883(10) 0.4891(9) 0.8358(4) 0.065(3) Uiso 0.50 1 d PDU E 2
H88C H 0.1378 0.5083 0.8259 0.078 Uiso 0.50 1 calc PR E 2
H88D H 0.0486 0.5169 0.8193 0.078 Uiso 0.50 1 calc PR E 2
O11 O 0.5918(10) 0.6050(11) 0.8631(6) 0.128(3) Uiso 0.50 1 d PDU F 1
C89 C 0.6070(15) 0.6357(14) 0.8187(8) 0.121(4) Uiso 0.50 1 d PDU F 1
H89A H 0.5839 0.6041 0.7948 0.146 Uiso 0.50 1 calc PR F 1
H89B H 0.6618 0.6372 0.8133 0.146 Uiso 0.50 1 calc PR F 1
C90 C 0.5744(15) 0.7155(14) 0.8160(9) 0.118(3) Uiso 0.50 1 d PDU F 1
H90A H 0.6153 0.7526 0.8133 0.141 Uiso 0.50 1 calc PR F 1
H90B H 0.5410 0.7204 0.7890 0.141 Uiso 0.50 1 calc PR F 1
C91 C 0.5328(16) 0.7274(14) 0.8575(8) 0.115(3) Uiso 0.50 1 d PDU F 1
H91A H 0.4827 0.7488 0.8511 0.138 Uiso 0.50 1 calc PR F 1
H91B H 0.5602 0.7607 0.8787 0.138 Uiso 0.50 1 calc PR F 1
C92 C 0.5264(13) 0.6495(14) 0.8768(9) 0.122(3) Uiso 0.50 1 d PDU F 1
H92A H 0.5235 0.6518 0.9106 0.147 Uiso 0.50 1 calc PR F 1
H92B H 0.4800 0.6256 0.8653 0.147 Uiso 0.50 1 calc PR F 1
O11' O 0.6152(10) 0.6458(12) 0.8778(6) 0.132(3) Uiso 0.50 1 d PDU G 2
C89' C 0.6288(14) 0.6608(17) 0.8292(7) 0.123(3) Uiso 0.50 1 d PDU G 2
H89C H 0.6477 0.6153 0.8139 0.147 Uiso 0.50 1 calc PR G 2
H89D H 0.6669 0.7005 0.8259 0.147 Uiso 0.50 1 calc PR G 2
C90' C 0.5555(13) 0.6853(17) 0.8074(9) 0.120(3) Uiso 0.50 1 d PDU G 2
H90C H 0.5633 0.7266 0.7854 0.144 Uiso 0.50 1 calc PR G 2
H90D H 0.5302 0.6434 0.7916 0.144 Uiso 0.50 1 calc PR G 2
C91' C 0.5137(15) 0.7095(17) 0.8471(7) 0.115(3) Uiso 0.50 1 d PDU G 2
H91C H 0.4608 0.6933 0.8439 0.138 Uiso 0.50 1 calc PR G 2
H91D H 0.5142 0.7646 0.8484 0.138 Uiso 0.50 1 calc PR G 2
C92' C 0.5452(13) 0.6787(17) 0.8914(8) 0.122(4) Uiso 0.50 1 d PDU G 2
H92C H 0.5532 0.7189 0.9141 0.146 Uiso 0.50 1 calc PR G 2
H92D H 0.5112 0.6408 0.9048 0.146 Uiso 0.50 1 calc PR G 2
Li1 Li 0.2039(10) 0.7619(10) 0.8555(7) 0.091(5) Uani 1 1 d . D .
Li2 Li 0.0488(7) 0.5923(7) 0.9094(5) 0.058(3) Uani 1 1 d . E .

loop_
_atom_site_aniso_label
_atom_site_aniso_U_11
_atom_site_aniso_U_22
_atom_site_aniso_U_33
_atom_site_aniso_U_23
_atom_site_aniso_U_13
_atom_site_aniso_U_12
Sm1 0.03013(11) 0.03515(13) 0.03571(13) 0.00225(13) -0.00119(12) -0.00044(13)
Cl1 0.0960(18) 0.0565(12) 0.1176(18) -0.0020(12) 0.0160(15) -0.0163(12)
O1 0.030(2) 0.055(3) 0.056(3) 0.016(2) -0.0016(19) -0.002(2)
O2 0.0374(19) 0.037(2) 0.047(2) -0.002(2) -0.0061(19) 0.0039(16)
O3 0.0362(19) 0.057(3) 0.038(2) 0.002(2) -0.0033(16) 0.000(2)
O4 0.039(2) 0.048(2) 0.047(2) -0.0103(19) 0.007(2) -0.007(2)
O5 0.085(4) 0.052(4) 0.182(7) 0.001(5) -0.010(5) -0.018(4)
O6 0.097(5) 0.091(6) 0.132(6) -0.010(5) 0.029(4) -0.025(4)
O7 0.078(4) 0.117(7) 0.146(7) 0.003(5) 0.001(5) 0.022(4)
O8 0.060(3) 0.066(4) 0.131(6) -0.006(4) -0.010(3) 0.000(3)
O9 0.090(4) 0.072(4) 0.066(3) 0.006(3) -0.003(3) 0.026(3)
O10 0.109(4) 0.044(3) 0.059(3) 0.004(3) 0.002(3) 0.007(3)
N1 0.038(2) 0.032(3) 0.041(3) 0.003(2) -0.006(2) 0.001(2)
N2 0.037(2) 0.036(3) 0.031(2) 0.005(2) -0.0027(19) 0.002(2)
C1 0.037(3) 0.051(4) 0.046(4) 0.007(3) -0.004(3) -0.002(3)
C2 0.035(3) 0.045(4) 0.053(4) 0.012(3) -0.001(3) -0.002(3)
C3 0.046(4) 0.043(4) 0.061(4) 0.007(3) 0.002(3) -0.017(3)
C4 0.039(3) 0.047(4) 0.078(5) 0.010(4) 0.008(3) 0.001(3)
C5 0.037(3) 0.050(4) 0.075(5) 0.002(4) 0.004(3) 0.008(3)
C6 0.035(3) 0.040(4) 0.047(4) 0.006(3) 0.002(3) 0.001(3)
C7 0.043(3) 0.032(3) 0.041(3) 0.002(3) 0.001(3) 0.003(3)
C8 0.039(3) 0.046(4) 0.065(4) -0.004(3) -0.011(3) -0.006(3)
C9 0.058(4) 0.057(5) 0.051(4) 0.003(3) -0.008(3) 0.009(4)
C10 0.041(3) 0.049(4) 0.040(4) 0.007(3) -0.002(3) 0.005(3)
C11 0.039(3) 0.033(3) 0.048(4) 0.004(3) -0.004(3) -0.001(3)
C12 0.033(3) 0.035(3) 0.040(3) 0.003(2) -0.002(2) 0.000(2)
C13 0.042(3) 0.031(3) 0.047(3) 0.008(3) 0.004(3) 0.002(2)
C14 0.048(3) 0.051(4) 0.076(5) 0.012(3) 0.004(4) -0.004(4)
C15 0.068(5) 0.058(5) 0.111(7) 0.025(5) 0.015(5) -0.007(4)
C16 0.079(6) 0.052(5) 0.085(6) 0.028(4) 0.010(5) -0.005(4)
C17 0.073(5) 0.045(5) 0.086(6) 0.023(4) -0.007(5) 0.006(4)
C18 0.055(4) 0.043(4) 0.062(4) 0.011(3) -0.001(3) 0.001(3)
C19 0.050(3) 0.040(4) 0.046(3) 0.003(3) 0.001(3) 0.003(3)
C20 0.059(4) 0.051(5) 0.054(4) -0.003(3) 0.003(3) 0.013(3)
C21 0.078(5) 0.065(6) 0.070(5) -0.003(4) 0.016(4) 0.012(4)
C22 0.102(7) 0.081(7) 0.060(5) -0.013(5) 0.004(5) 0.011(6)
C23 0.090(6) 0.106(8) 0.052(5) -0.024(5) -0.010(5) 0.006(6)
C24 0.056(4) 0.062(5) 0.053(4) -0.012(4) -0.008(3) 0.005(4)
C25 0.037(3) 0.059(5) 0.077(5) 0.030(4) 0.002(3) 0.004(3)
C29 0.044(4) 0.043(4) 0.122(7) 0.013(5) 0.011(4) -0.006(3)
C33 0.035(3) 0.040(4) 0.038(3) 0.009(3) -0.001(2) -0.003(3)
C34 0.041(3) 0.041(3) 0.031(3) 0.005(3) -0.001(2) -0.002(3)
C35 0.042(3) 0.041(3) 0.035(3) 0.006(2) -0.011(3) -0.003(3)
C36 0.034(3) 0.049(4) 0.040(3) 0.009(3) -0.005(3) -0.004(3)
C37 0.033(3) 0.060(4) 0.031(3) 0.009(3) 0.002(2) 0.003(3)
C38 0.033(3) 0.041(3) 0.035(3) -0.002(3) -0.003(2) 0.008(3)
C39 0.040(3) 0.043(4) 0.039(3) 0.008(3) -0.006(3) 0.002(3)
C40 0.044(3) 0.040(4) 0.048(4) 0.007(3) 0.003(3) -0.008(3)
C41 0.071(5) 0.042(4) 0.059(5) 0.017(3) -0.016(4) -0.006(4)
C42 0.043(3) 0.056(4) 0.043(4) 0.003(3) -0.005(3) 0.006(3)
C43 0.036(3) 0.046(4) 0.028(3) -0.002(2) -0.004(2) 0.003(3)
C44 0.049(3) 0.035(3) 0.037(3) -0.005(3) -0.006(3) 0.005(3)
C45 0.046(3) 0.052(4) 0.050(4) -0.012(3) -0.013(3) 0.009(3)
C46 0.064(5) 0.044(4) 0.069(5) -0.010(4) -0.014(4) 0.001(4)
C47 0.073(6) 0.080(7) 0.094(7) -0.035(5) -0.032(5) -0.001(5)
C48 0.112(8) 0.077(7) 0.071(6) -0.031(5) -0.041(6) 0.013(6)
C49 0.085(6) 0.087(7) 0.060(5) -0.023(5) -0.013(5) 0.022(5)
C50 0.065(4) 0.078(6) 0.045(4) -0.016(4) -0.005(3) 0.007(4)
C51 0.051(4) 0.040(4) 0.053(4) -0.009(3) -0.008(3) 0.007(3)
C52 0.061(4) 0.053(5) 0.063(5) -0.004(4) 0.000(4) 0.004(4)
C53 0.069(5) 0.056(5) 0.083(6) -0.008(5) -0.012(4) 0.025(4)
C54 0.107(7) 0.043(5) 0.093(6) -0.001(5) -0.020(6) 0.008(5)
C55 0.120(8) 0.053(6) 0.089(6) 0.011(5) -0.007(6) 0.003(6)
C56 0.072(5) 0.048(4) 0.064(5) 0.000(4) -0.003(4) -0.003(4)
C57 0.041(3) 0.051(4) 0.040(3) 0.002(3) 0.000(3) 0.000(3)
C58 0.073(5) 0.060(5) 0.048(4) 0.007(3) 0.017(4) -0.014(4)
C59 0.062(4) 0.084(6) 0.045(4) -0.014(4) 0.007(3) -0.003(4)
C60 0.059(4) 0.068(5) 0.058(4) -0.015(4) 0.006(4) 0.003(4)
C61 0.032(3) 0.074(5) 0.052(4) 0.009(4) -0.002(3) -0.007(3)
Li1 0.092(11) 0.060(10) 0.123(14) 0.000(9) -0.005(10) 0.011(9)
Li2 0.061(7) 0.049(7) 0.064(8) 0.007(6) 0.000(6) 0.001(5)

loop_
_atom_type_symbol
_atom_type_description
_atom_type_scat_dispersion_real
_atom_type_scat_dispersion_imag
_atom_type_scat_source
C C 0.0033 0.0016 'International Tables Vol C Tables 4.2.6.8 and 6.1.1.4'
H H 0.0000 0.0000 'International Tables Vol C Tables 4.2.6.8 and 6.1.1.4'
N N 0.0061 0.0033 'International Tables Vol C Tables 4.2.6.8 and 6.1.1.4'
O O 0.0106 0.0060 'International Tables Vol C Tables 4.2.6.8 and 6.1.1.4'
Sm Sm -0.1638 3.4418 'International Tables Vol C Tables 4.2.6.8 and 6.1.1.4'
Li Li -0.0003 0.0001 'International Tables Vol C Tables 4.2.6.8 and 6.1.1.4'
Cl Cl 0.1484 0.1585 'International Tables Vol C Tables 4.2.6.8 and 6.1.1.4'

loop_
_geom_angle_atom_site_label_1
_geom_angle_atom_site_label_2
_geom_angle_atom_site_label_3
_geom_angle
O4 Sm1 O3 121.73(17)
O4 Sm1 O1 99.50(17)
O3 Sm1 O1 88.86(15)
O4 Sm1 O2 122.94(16)
O3 Sm1 O2 99.15(17)
O1 Sm1 O2 120.96(16)
O4 Sm1 N1 92.93(15)
O3 Sm1 N1 143.40(15)
O1 Sm1 N1 72.80(15)
O2 Sm1 N1 66.58(14)
O4 Sm1 N2 65.46(15)
O3 Sm1 N2 75.27(13)
O1 Sm1 N2 145.11(16)
O2 Sm1 N2 92.51(15)
N1 Sm1 N2 135.85(14)
Li1 Cl1 Li2 160.3(6)
C1 O1 Sm1 145.3(4)
C12 O2 Sm1 131.1(3)
C33 O3 Sm1 141.0(4)
C44 O4 Sm1 132.2(4)
C68' O5 C68 16(2)
C68' O5 C65 112.9(15)
C68 O5 C65 108.7(16)
C68' O5 C65' 103.4(14)
C68 O5 C65' 108.4(15)
C65 O5 C65' 32.7(11)
C68' O5 Li1 117.9(13)
C68 O5 Li1 118.4(13)
C65 O5 Li1 128.8(11)
C65' O5 Li1 131.3(11)
C69' O6 C72' 116.8(14)
C69' O6 C72 97.6(15)
C72' O6 C72 19.4(13)
C69' O6 C69 25.6(15)
C72' O6 C69 116.8(14)
C72 O6 C69 100.8(14)
C69' O6 Li1 127.6(13)
C72' O6 Li1 114.0(11)
C72 O6 Li1 131.8(12)
C69 O6 Li1 126.9(12)
C76' O7 C73' 112.6(16)
C76' O7 C73 120.5(16)
C73' O7 C73 23.6(17)
C76' O7 C76 30.9(17)
C73' O7 C76 99.9(15)
C73 O7 C76 97.2(15)
C76' O7 Li1 116.6(14)
C73' O7 Li1 130.1(13)
C73 O7 Li1 114.3(12)
C76 O7 Li1 117.7(14)
C77' O8 C80 106.5(11)
C77' O8 C80' 114.4(12)
C80 O8 C80' 12.7(18)
C77' O8 C77 31.3(10)
C80 O8 C77 104.4(13)
C80' O8 C77 105.8(13)
C77' O8 Li2 123.6(9)
C80 O8 Li2 129.6(10)
C80' O8 Li2 121.8(10)
C77 O8 Li2 120.8(8)
C81' O9 C81 18.8(15)
C81' O9 C84 100.5(13)
C81 O9 C84 108.4(13)
C81' O9 C84' 104.5(12)
C81 O9 C84' 119.9(12)
C84 O9 C84' 29.2(12)
C81' O9 Li2 127.9(13)
C81 O9 Li2 123.3(11)
C84 O9 Li2 128.3(9)
C84' O9 Li2 110.2(9)
C85' O10 C88' 108.7(10)
C85' O10 C85 20.6(9)
C88' O10 C85 109.6(10)
C85' O10 C88 100.4(10)
C88' O10 C88 18.8(10)
C85 O10 C88 107.8(9)
C85' O10 Li2 130.2(8)
C88' O10 Li2 119.9(8)
C85 O10 Li2 121.4(8)
C88 O10 Li2 129.2(8)
C7 N1 C8 112.5(5)
C7 N1 C11 112.9(5)
C8 N1 C11 104.7(5)
C7 N1 Sm1 107.2(3)
C8 N1 Sm1 113.5(4)
C11 N1 Sm1 106.0(3)
C40 N2 C43 104.8(4)
C40 N2 C39 111.4(5)
C43 N2 C39 112.2(5)
C40 N2 Sm1 116.4(4)
C43 N2 Sm1 107.8(3)
C39 N2 Sm1 104.3(3)
O1 C1 C6 119.3(6)
O1 C1 C2 122.4(6)
C6 C1 C2 118.3(6)
C3 C2 C1 117.1(6)
C3 C2 C25 121.8(6)
C1 C2 C25 121.1(5)
C4 C3 C2 125.5(6)
C4 C3 H3 117.2
C2 C3 H3 117.2
C3 C4 C5 115.8(6)
C3 C4 C29 122.0(7)
C5 C4 C29 122.0(6)
C6 C5 C4 122.4(6)
C6 C5 H5 118.8
C4 C5 H5 118.8
C5 C6 C1 120.8(6)
C5 C6 C7 120.2(6)
C1 C6 C7 118.9(6)
N1 C7 C6 115.4(5)
N1 C7 H7A 108.4
C6 C7 H7A 108.4
N1 C7 H7B 108.4
C6 C7 H7B 108.4
H7A C7 H7B 107.5
N1 C8 C9 105.1(5)
N1 C8 H8A 110.7
C9 C8 H8A 110.7
N1 C8 H8B 110.7
C9 C8 H8B 110.7
H8A C8 H8B 108.8
C10 C9 C8 105.1(6)
C10 C9 H9A 110.7
C8 C9 H9A 110.7
C10 C9 H9B 110.7
C8 C9 H9B 110.7
H9A C9 H9B 108.8
C9 C10 C11 106.2(5)
C9 C10 H10A 110.5
C11 C10 H10A 110.5
C9 C10 H10B 110.5
C11 C10 H10B 110.5
H10A C10 H10B 108.7
N1 C11 C10 102.1(5)
N1 C11 C12 111.7(5)
C10 C11 C12 113.1(5)
N1 C11 H11 109.9
C10 C11 H11 109.9
C12 C11 H11 109.9
O2 C12 C11 108.2(5)
O2 C12 C13 109.8(5)
C11 C12 C13 109.1(5)
O2 C12 C19 111.5(5)
C11 C12 C19 114.7(5)
C13 C12 C19 103.3(5)
C14 C13 C18 116.9(6)
C14 C13 C12 120.3(6)
C18 C13 C12 122.8(6)
C15 C14 C13 121.1(7)
C15 C14 H14 119.5
C13 C14 H14 119.5
C16 C15 C14 120.1(8)
C16 C15 H15 119.9
C14 C15 H15 119.9
C17 C16 C15 120.0(7)
C17 C16 H16 120.0
C15 C16 H16 120.0
C16 C17 C18 120.3(8)
C16 C17 H17 119.8
C18 C17 H17 119.8
C17 C18 C13 121.4(7)
C17 C18 H18 119.3
C13 C18 H18 119.3
C24 C19 C20 118.3(6)
C24 C19 C12 118.3(5)
C20 C19 C12 123.2(6)
C21 C20 C19 120.7(7)
C21 C20 H20 119.6
C19 C20 H20 119.6
C22 C21 C20 120.3(8)
C22 C21 H21 119.9
C20 C21 H21 119.9
C23 C22 C21 119.1(8)
C23 C22 H22 120.4
C21 C22 H22 120.4
C22 C23 C24 120.8(8)
C22 C23 H23 119.6
C24 C23 H23 119.6
C23 C24 C19 120.7(7)
C23 C24 H24 119.7
C19 C24 H24 119.7
C27' C25 C26 87.1(12)
C27' C25 C28 118.5(12)
C26 C25 C28 104.6(12)
C27' C25 C2 118.6(11)
C26 C25 C2 112.2(10)
C28 C25 C2 111.9(8)
C27' C25 C28' 103.6(12)
C26 C25 C28' 122.3(13)
C28 C25 C28' 22.1(9)
C2 C25 C28' 111.2(8)
C27' C25 C26' 105.4(14)
C26 C25 C26' 18.9(13)
C28 C25 C26' 91.5(14)
C2 C25 C26' 106.0(12)
C28' C25 C26' 112.1(14)
C27' C25 C27 22.5(9)
C26 C25 C27 109.1(11)
C28 C25 C27 114.9(10)
C2 C25 C27 104.3(8)
C28' C25 C27 94.8(10)
C26' C25 C27 127.7(13)
C25 C26 H26A 109.5
C25 C26 H26B 109.5
C25 C26 H26C 109.5
C25 C27 H27A 109.5
C25 C27 H27B 109.5
C25 C27 H27C 109.5
C25 C28 H28A 109.5
C25 C28 H28B 109.5
C25 C28 H28C 109.5
C25 C26' H26D 109.5
C25 C26' H26E 109.5
H26D C26' H26E 109.5
C25 C26' H26F 109.5
H26D C26' H26F 109.5
H26E C26' H26F 109.5
C25 C27' H27D 109.5
C25 C27' H27E 109.5
H27D C27' H27E 109.5
C25 C27' H27F 109.5
H27D C27' H27F 109.5
H27E C27' H27F 109.5
C25 C28' H28D 109.5
C25 C28' H28E 109.5
H28D C28' H28E 109.5
C25 C28' H28F 109.5
H28D C28' H28F 109.5
H28E C28' H28F 109.5
C30' C29 C32' 112.4(16)
C30' C29 C31' 120.8(16)
C32' C29 C31' 82.0(15)
C30' C29 C32 131.1(15)
C32' C29 C32 44.4(11)
C31' C29 C32 38.0(12)
C30' C29 C31 58.0(12)
C32' C29 C31 140.9(14)
C31' C29 C31 74.9(14)
C32 C29 C31 109.6(13)
C30' C29 C30 52.2(12)
C32' C29 C30 67.6(13)
C31' C29 C30 136.0(14)
C32 C29 C30 108.0(13)
C31 C29 C30 109.6(11)
C30' C29 C4 115.4(12)
C32' C29 C4 109.7(12)
C31' C29 C4 111.5(12)
C32 C29 C4 113.3(10)
C31 C29 C4 107.9(9)
C30 C29 C4 108.4(10)
C29 C30 H30A 109.5
C29 C30 H30B 109.5
C29 C30 H30C 109.5
C29 C31 H31A 109.5
C29 C31 H31B 109.5
C29 C31 H31C 109.5
C29 C32 H32A 109.5
C29 C32 H32B 109.5
C29 C32 H32C 109.5
C29 C30' H30D 109.5
C29 C30' H30E 109.5
H30D C30' H30E 109.5
C29 C30' H30F 109.5
H30D C30' H30F 109.5
H30E C30' H30F 109.5
C29 C31' H31D 109.5
C29 C31' H31E 109.5
H31D C31' H31E 109.5
C29 C31' H31F 109.5
H31D C31' H31F 109.5
H31E C31' H31F 109.5
C29 C32' H32D 109.5
C29 C32' H32E 109.5
H32D C32' H32E 109.5
C29 C32' H32F 109.5
H32D C32' H32F 109.5
H32E C32' H32F 109.5
O3 C33 C38 119.1(5)
O3 C33 C34 122.5(5)
C38 C33 C34 118.4(5)
C35 C34 C33 117.6(5)
C35 C34 C57 121.6(5)
C33 C34 C57 120.7(5)
C34 C35 C36 124.5(5)
C34 C35 H35 117.8
C36 C35 H35 117.8
C37 C36 C35 116.3(5)
C37 C36 C61 122.8(6)
C35 C36 C61 120.9(5)
C38 C37 C36 122.1(6)
C38 C37 H37 119.0
C36 C37 H37 119.0
C37 C38 C33 121.0(5)
C37 C38 C39 119.7(5)
C33 C38 C39 119.1(5)
N2 C39 C38 114.7(5)
N2 C39 H39A 108.6
C38 C39 H39A 108.6
N2 C39 H39B 108.6
C38 C39 H39B 108.6
H39A C39 H39B 107.6
N2 C40 C41 104.1(5)
N2 C40 H40A 110.9
C41 C40 H40A 110.9
N2 C40 H40B 110.9
C41 C40 H40B 110.9
H40A C40 H40B 109.0
C42 C41 C40 105.9(6)
C42 C41 H41A 110.6
C40 C41 H41A 110.6
C42 C41 H41B 110.6
C40 C41 H41B 110.6
H41A C41 H41B 108.7
C41 C42 C43 106.0(5)
C41 C42 H42A 110.5
C43 C42 H42A 110.5
C41 C42 H42B 110.5
C43 C42 H42B 110.5
H42A C42 H42B 108.7
N2 C43 C42 103.5(5)
N2 C43 C44 111.0(5)
C42 C43 C44 114.2(5)
N2 C43 H43 109.3
C42 C43 H43 109.3
C44 C43 H43 109.3
O4 C44 C51 110.8(5)
O4 C44 C43 108.2(5)
C51 C44 C43 113.0(5)
O4 C44 C45 110.2(5)
C51 C44 C45 105.0(5)
C43 C44 C45 109.7(5)
C50 C45 C46 118.6(7)
C50 C45 C44 123.2(6)
C46 C45 C44 118.1(7)
C47 C46 C45 120.0(8)
C47 C46 H46 120.0
C45 C46 H46 120.0
C48 C47 C46 120.4(9)
C48 C47 H47 119.8
C46 C47 H47 119.8
C47 C48 C49 119.7(8)
C47 C48 H48 120.1
C49 C48 H48 120.1
C48 C49 C50 119.9(9)
C48 C49 H49 120.1
C50 C49 H49 120.1
C45 C50 C49 121.3(8)
C45 C50 H50 119.4
C49 C50 H50 119.4
C56 C51 C52 116.2(7)
C56 C51 C44 120.8(7)
C52 C51 C44 122.9(7)
C53 C52 C51 121.5(8)
C53 C52 H52 119.3
C51 C52 H52 119.3
C54 C53 C52 120.4(8)
C54 C53 H53 119.8
C52 C53 H53 119.8
C55 C54 C53 119.3(9)
C55 C54 H54 120.4
C53 C54 H54 120.4
C54 C55 C56 119.6(9)
C54 C55 H55 120.2
C56 C55 H55 120.2
C51 C56 C55 123.1(8)
C51 C56 H56 118.5
C55 C56 H56 118.5
C59 C57 C58 107.2(6)
C59 C57 C34 112.5(5)
C58 C57 C34 109.1(6)
C59 C57 C60 106.9(6)
C58 C57 C60 109.5(6)
C34 C57 C60 111.5(5)
C57 C58 H58A 109.5
C57 C58 H58B 109.5
H58A C58 H58B 109.5
C57 C58 H58C 109.5
H58A C58 H58C 109.5
H58B C58 H58C 109.5
C57 C59 H59A 109.5
C57 C59 H59B 109.5
H59A C59 H59B 109.5
C57 C59 H59C 109.5
H59A C59 H59C 109.5
H59B C59 H59C 109.5
C57 C60 H60A 109.5
C57 C60 H60B 109.5
H60A C60 H60B 109.5
C57 C60 H60C 109.5
H60A C60 H60C 109.5
H60B C60 H60C 109.5
C62' C61 C63 87.0(13)
C62' C61 C64 117.8(12)
C63 C61 C64 112.0(12)
C62' C61 C36 115.7(10)
C63 C61 C36 108.6(9)
C64 C61 C36 112.6(9)
C62' C61 C63' 106.5(13)
C63 C61 C63' 22.3(10)
C64 C61 C63' 92.9(11)
C36 C61 C63' 107.9(9)
C62' C61 C64' 110.5(13)
C63 C61 C64' 127.5(13)
C64 C61 C64' 16.1(11)
C36 C61 C64' 106.9(10)
C63' C61 C64' 109.0(13)
C62' C61 C62 16.9(11)
C63 C61 C62 103.8(12)
C64 C61 C62 109.9(11)
C36 C61 C62 109.5(8)
C63' C61 C62 123.0(12)
C64' C61 C62 99.3(12)
C61 C62 H62A 109.5
C61 C62 H62B 109.5
C61 C62 H62C 109.5
C61 C63 H63A 109.5
C61 C63 H63B 109.5
C61 C63 H63C 109.5
C61 C64 H64A 109.5
C61 C64 H64B 109.5
C61 C64 H64C 109.5
C61 C62' H62D 109.5
C61 C62' H62E 109.5
H62D C62' H62E 109.5
C61 C62' H62F 109.5
H62D C62' H62F 109.5
H62E C62' H62F 109.5
C61 C63' H63D 109.5
C61 C63' H63E 109.5
H63D C63' H63E 109.5
C61 C63' H63F 109.5
H63D C63' H63F 109.5
H63E C63' H63F 109.5
C61 C64' H64D 109.5
C61 C64' H64E 109.5
H64D C64' H64E 109.5
C61 C64' H64F 109.5
H64D C64' H64F 109.5
H64E C64' H64F 109.5
O5 C65 C66 99.8(18)
O5 C65 H65A 111.8
C66 C65 H65A 111.8
O5 C65 H65B 111.8
C66 C65 H65B 111.8
H65A C65 H65B 109.5
C65 C66 C67 95.9(19)
C65 C66 H66A 112.6
C67 C66 H66A 112.6
C65 C66 H66B 112.6
C67 C66 H66B 112.6
H66A C66 H66B 110.1
C68 C67 C66 105(2)
C68 C67 H67A 110.7
C66 C67 H67A 110.7
C68 C67 H67B 110.7
C66 C67 H67B 110.7
H67A C67 H67B 108.8
O5 C68 C67 102.3(18)
O5 C68 H68A 111.3
C67 C68 H68A 111.3
O5 C68 H68B 111.3
C67 C68 H68B 111.3
H68A C68 H68B 109.2
O5 C65' C66' 106.1(16)
O5 C65' H65C 110.5
C66' C65' H65C 110.5
O5 C65' H65D 110.5
C66' C65' H65D 110.5
H65C C65' H65D 108.7
C67' C66' C65' 110(2)
C67' C66' H66C 109.7
C65' C66' H66C 109.7
C67' C66' H66D 109.7
C65' C66' H66D 109.7
H66C C66' H66D 108.2
C66' C67' C68' 101(2)
C66' C67' H67C 111.5
C68' C67' H67C 111.5
C66' C67' H67D 111.5
C68' C67' H67D 111.5
H67C C67' H67D 109.3
O5 C68' C67' 116.2(19)
O5 C68' H68C 108.2
C67' C68' H68C 108.2
O5 C68' H68D 108.2
C67' C68' H68D 108.2
H68C C68' H68D 107.4
O6 C69 C70 113.1(18)
O6 C69 H69A 109.0
C70 C69 H69A 109.0
O6 C69 H69B 109.0
C70 C69 H69B 109.0
H69A C69 H69B 107.8
C69 C70 C71 97(2)
C69 C70 H70A 112.3
C71 C70 H70A 112.3
C69 C70 H70B 112.3
C71 C70 H70B 112.3
H70A C70 H70B 109.9
C70 C71 C72 100.1(19)
C70 C71 H71A 111.7
C72 C71 H71A 111.7
C70 C71 H71B 111.7
C72 C71 H71B 111.7
H71A C71 H71B 109.5
O6 C72 C71 106.5(17)
O6 C72 H72A 110.4
C71 C72 H72A 110.4
O6 C72 H72B 110.4
C71 C72 H72B 110.4
H72A C72 H72B 108.6
O6 C69' C70' 104.2(19)
O6 C69' H69C 110.9
C70' C69' H69C 110.9
O6 C69' H69D 110.9
C70' C69' H69D 110.9
H69C C69' H69D 108.9
C71' C70' C69' 103(2)
C71' C70' H70C 111.2
C69' C70' H70C 111.2
C71' C70' H70D 111.2
C69' C70' H70D 111.2
H70C C70' H70D 109.1
C70' C71' C72' 112(2)
C70' C71' H71C 109.3
C72' C71' H71C 109.3
C70' C71' H71D 109.3
C72' C71' H71D 109.3
H71C C71' H71D 108.0
O6 C72' C71' 99.8(15)
O6 C72' H72C 111.8
C71' C72' H72C 111.8
O6 C72' H72D 111.8
C71' C72' H72D 111.8
H72C C72' H72D 109.5
O7 C73 C74 103.9(19)
O7 C73 H73A 111.0
C74 C73 H73A 111.0
O7 C73 H73B 111.0
C74 C73 H73B 111.0
H73A C73 H73B 109.0
C73 C74 C75 100(2)
C73 C74 H74A 111.8
C75 C74 H74A 111.8
C73 C74 H74B 111.8
C75 C74 H74B 111.8
H74A C74 H74B 109.5
C76 C75 C74 93(2)
C76 C75 H75A 113.2
C74 C75 H75A 113.2
C76 C75 H75B 113.2
C74 C75 H75B 113.2
H75A C75 H75B 110.5
C75 C76 O7 115.1(19)
C75 C76 H76A 108.5
O7 C76 H76A 108.5
C75 C76 H76B 108.5
O7 C76 H76B 108.5
H76A C76 H76B 107.5
O7 C73' C74' 104.0(19)
O7 C73' H73C 111.0
C74' C73' H73C 111.0
O7 C73' H73D 111.0
C74' C73' H73D 111.0
H73C C73' H73D 109.0
C73' C74' C75' 91(2)
C73' C74' H74C 113.4
C75' C74' H74C 113.4
C73' C74' H74D 113.4
C75' C74' H74D 113.4
H74C C74' H74D 110.7
C76' C75' C74' 115(2)
C76' C75' H75C 108.4
C74' C75' H75C 108.4
C76' C75' H75D 108.4
C74' C75' H75D 108.4
H75C C75' H75D 107.5
O7 C76' C75' 96.7(18)
O7 C76' H76C 112.4
C75' C76' H76C 112.4
O7 C76' H76D 112.4
C75' C76' H76D 112.4
H76C C76' H76D 110.0
C78 C77 O8 106.7(13)
C78 C77 H77A 110.4
O8 C77 H77A 110.4
C78 C77 H77B 110.4
O8 C77 H77B 110.4
H77A C77 H77B 108.6
C77 C78 C79 105.2(15)
C77 C78 H78A 110.7
C79 C78 H78A 110.7
C77 C78 H78B 110.7
C79 C78 H78B 110.7
H78A C78 H78B 108.8
C80 C79 C78 99.2(17)
C80 C79 H79A 111.9
C78 C79 H79A 111.9
C80 C79 H79B 111.9
C78 C79 H79B 111.9
H79A C79 H79B 109.6
O8 C80 C79 105.7(15)
O8 C80 H80A 110.6
C79 C80 H80A 110.6
O8 C80 H80B 110.6
C79 C80 H80B 110.6
H80A C80 H80B 108.7
O8 C77' C78' 107.4(13)
O8 C77' H77C 110.2
C78' C77' H77C 110.2
O8 C77' H77D 110.2
C78' C77' H77D 110.2
H77C C77' H77D 108.5
C77' C78' C79' 104.9(14)
C77' C78' H78C 110.8
C79' C78' H78C 110.8
C77' C78' H78D 110.8
C79' C78' H78D 110.8
H78C C78' H78D 108.8
C80' C79' C78' 105.7(15)
C80' C79' H79C 110.6
C78' C79' H79C 110.6
C80' C79' H79D 110.6
C78' C79' H79D 110.6
H79C C79' H79D 108.7
O8 C80' C79' 104.1(15)
O8 C80' H80C 110.9
C79' C80' H80C 110.9
O8 C80' H80D 110.9
C79' C80' H80D 110.9
H80C C80' H80D 108.9
O9 C81 C82 103.2(14)
O9 C81 H81A 111.1
C82 C81 H81A 111.1
O9 C81 H81B 111.1
C82 C81 H81B 111.1
H81A C81 H81B 109.1
C83 C82 C81 104.2(18)
C83 C82 H82A 110.9
C81 C82 H82A 110.9
C83 C82 H82B 110.9
C81 C82 H82B 110.9
H82A C82 H82B 108.9
C82 C83 C84 104.9(16)
C82 C83 H83A 110.8
C84 C83 H83A 110.8
C82 C83 H83B 110.8
C84 C83 H83B 110.8
H83A C83 H83B 108.8
O9 C84 C83 106.4(14)
O9 C84 H84A 110.5
C83 C84 H84A 110.5
O9 C84 H84B 110.5
C83 C84 H84B 110.5
H84A C84 H84B 108.6
O9 C81' C82' 109.0(15)
O9 C81' H81C 109.9
C82' C81' H81C 109.9
O9 C81' H81D 109.9
C82' C81' H81D 109.9
H81C C81' H81D 108.3
C83' C82' C81' 107.0(18)
C83' C82' H82C 110.3
C81' C82' H82C 110.3
C83' C82' H82D 110.3
C81' C82' H82D 110.3
H82C C82' H82D 108.6
C82' C83' C84' 101.5(17)
C82' C83' H83C 111.5
C84' C83' H83C 111.5
C82' C83' H83D 111.5
C84' C83' H83D 111.5
H83C C83' H83D 109.3
O9 C84' C83' 110.7(14)
O9 C84' H84C 109.5
C83' C84' H84C 109.5
O9 C84' H84D 109.5
C83' C84' H84D 109.5
H84C C84' H84D 108.1
O10 C85 C86 107.2(11)
O10 C85 H85A 110.3
C86 C85 H85A 110.3
O10 C85 H85B 110.3
C86 C85 H85B 110.3
H85A C85 H85B 108.5
C85 C86 C87 102.0(13)
C85 C86 H86A 111.4
C87 C86 H86A 111.4
C85 C86 H86B 111.4
C87 C86 H86B 111.4
H86A C86 H86B 109.2
C86 C87 C88 106.7(12)
C86 C87 H87A 110.4
C88 C87 H87A 110.4
C86 C87 H87B 110.4
C88 C87 H87B 110.4
H87A C87 H87B 108.6
O10 C88 C87 97.0(10)
O10 C88 H88A 112.4
C87 C88 H88A 112.4
O10 C88 H88B 112.4
C87 C88 H88B 112.4
H88A C88 H88B 109.9
O10 C85' C86' 110.0(12)
O10 C85' H85C 109.7
C86' C85' H85C 109.7
O10 C85' H85D 109.7
C86' C85' H85D 109.7
H85C C85' H85D 108.2
C85' C86' C87' 102.3(13)
C85' C86' H86C 111.3
C87' C86' H86C 111.3
C85' C86' H86D 111.3
C87' C86' H86D 111.3
H86C C86' H86D 109.2
C88' C87' C86' 107.2(13)
C88' C87' H87C 110.3
C86' C87' H87C 110.3
C88' C87' H87D 110.3
C86' C87' H87D 110.3
H87C C87' H87D 108.5
O10 C88' C87' 106.8(12)
O10 C88' H88C 110.4
C87' C88' H88C 110.4
O10 C88' H88D 110.4
C87' C88' H88D 110.4
H88C C88' H88D 108.6
C89 O11 C92 100.7(19)
O11 C89 C90 109.3(19)
O11 C89 H89A 109.8
C90 C89 H89A 109.8
O11 C89 H89B 109.8
C90 C89 H89B 109.8
H89A C89 H89B 108.3
C91 C90 C89 107(2)
C91 C90 H90A 110.4
C89 C90 H90A 110.4
C91 C90 H90B 110.4
C89 C90 H90B 110.4
H90A C90 H90B 108.6
C90 C91 C92 102(2)
C90 C91 H91A 111.3
C92 C91 H91A 111.3
C90 C91 H91B 111.3
C92 C91 H91B 111.3
H91A C91 H91B 109.2
O11 C92 C91 110(2)
O11 C92 H92A 109.7
C91 C92 H92A 109.7
O11 C92 H92B 109.7
C91 C92 H92B 109.7
H92A C92 H92B 108.2
C92' O11' C89' 109.7(19)
O11' C89' C90' 109(2)
O11' C89' H89C 110.0
C90' C89' H89C 110.0
O11' C89' H89D 110.0
C90' C89' H89D 110.0
H89C C89' H89D 108.4
C91' C90' C89' 101(2)
C91' C90' H90C 111.6
C89' C90' H90C 111.6
C91' C90' H90D 111.6
C89' C90' H90D 111.6
H90C C90' H90D 109.4
C90' C91' C92' 113(2)
C90' C91' H91C 109.1
C92' C91' H91C 109.1
C90' C91' H91D 109.1
C92' C91' H91D 109.1
H91C C91' H91D 107.8
O11' C92' C91' 103.5(19)
O11' C92' H92C 111.1
C91' C92' H92C 111.1
O11' C92' H92D 111.1
C91' C92' H92D 111.1
H92C C92' H92D 109.0
O6 Li1 O5 109.1(10)
O6 Li1 O7 102.6(9)
O5 Li1 O7 101.8(9)
O6 Li1 Cl1 117.2(9)
O5 Li1 Cl1 111.9(8)
O7 Li1 Cl1 112.8(9)
O10 Li2 O8 106.8(7)
O10 Li2 O9 105.9(6)
O8 Li2 O9 107.4(7)
O10 Li2 Cl1 113.3(6)
O8 Li2 Cl1 111.8(6)
O9 Li2 Cl1 111.2(6)

loop_
_geom_bond_atom_site_label_1
_geom_bond_atom_site_label_2
_geom_bond_distance
Sm1 O4 2.228(4)
Sm1 O3 2.229(4)
Sm1 O1 2.234(4)
Sm1 O2 2.244(4)
Sm1 N1 2.672(5)
Sm1 N2 2.720(4)
Cl1 Li1 2.187(19)
Cl1 Li2 2.236(13)
O1 C1 1.330(7)
O2 C12 1.388(7)
O3 C33 1.337(7)
O4 C44 1.387(7)
O5 C68' 1.395(16)
O5 C68 1.418(16)
O5 C65 1.446(16)
O5 C65' 1.497(16)
O5 Li1 1.967(19)
O6 C69' 1.415(16)
O6 C72' 1.418(17)
O6 C72 1.451(16)
O6 C69 1.464(16)
O6 Li1 1.91(2)
O7 C76' 1.340(17)
O7 C73' 1.426(17)
O7 C73 1.429(17)
O7 C76 1.497(16)
O7 Li1 2.05(2)
O8 C77' 1.385(14)
O8 C80 1.417(16)
O8 C80' 1.444(16)
O8 C77 1.484(15)
O8 Li2 1.963(13)
O9 C81' 1.416(13)
O9 C81 1.419(12)
O9 C84 1.430(12)
O9 C84' 1.459(12)
O9 Li2 1.969(15)
O10 C85' 1.409(11)
O10 C88' 1.428(11)
O10 C85 1.447(11)
O10 C88 1.470(11)
O10 Li2 1.905(14)
N1 C7 1.465(7)
N1 C8 1.471(8)
N1 C11 1.495(8)
N2 C40 1.480(8)
N2 C43 1.493(7)
N2 C39 1.496(7)
C1 C6 1.411(9)
C1 C2 1.430(9)
C2 C3 1.402(9)
C2 C25 1.539(9)
C3 C4 1.376(10)
C3 H3 0.9400
C4 C5 1.398(10)
C4 C29 1.536(10)
C5 C6 1.386(8)
C5 H5 0.9400
C6 C7 1.511(9)
C7 H7A 0.9800
C7 H7B 0.9800
C8 C9 1.528(10)
C8 H8A 0.9800
C8 H8B 0.9800
C9 C10 1.515(10)
C9 H9A 0.9800
C9 H9B 0.9800
C10 C11 1.520(9)
C10 H10A 0.9800
C10 H10B 0.9800
C11 C12 1.554(8)
C11 H11 0.9900
C12 C13 1.555(8)
C12 C19 1.559(8)
C13 C14 1.388(9)
C13 C18 1.394(9)
C14 C15 1.385(10)
C14 H14 0.9400
C15 C16 1.365(12)
C15 H15 0.9400
C16 C17 1.354(12)
C16 H16 0.9400
C17 C18 1.378(10)
C17 H17 0.9400
C18 H18 0.9400
C19 C24 1.382(9)
C19 C20 1.392(9)
C20 C21 1.382(10)
C20 H20 0.9400
C21 C22 1.381(12)
C21 H21 0.9400
C22 C23 1.373(13)
C22 H22 0.9400
C23 C24 1.381(11)
C23 H23 0.9400
C24 H24 0.9400
C25 C27' 1.471(15)
C25 C26 1.485(14)
C25 C28 1.533(14)
C25 C28' 1.546(13)
C25 C26' 1.551(16)
C25 C27 1.578(13)
C26 H26A 0.9700
C26 H26B 0.9700
C26 H26C 0.9700
C27 H27A 0.9700
C27 H27B 0.9700
C27 H27C 0.9700
C28 H28A 0.9700
C28 H28B 0.9700
C28 H28C 0.9700
C26' H26D 0.9700
C26' H26E 0.9700
C26' H26F 0.9700
C27' H27D 0.9700
C27' H27E 0.9700
C27' H27F 0.9700
C28' H28D 0.9700
C28' H28E 0.9700
C28' H28F 0.9700
C29 C30' 1.462(16)
C29 C32' 1.524(17)
C29 C31' 1.524(16)
C29 C32 1.526(15)
C29 C31 1.531(14)
C29 C30 1.533(14)
C30 H30A 0.9700
C30 H30B 0.9700
C30 H30C 0.9700
C31 H31A 0.9700
C31 H31B 0.9700
C31 H31C 0.9700
C32 H32A 0.9700
C32 H32B 0.9700
C32 H32C 0.9700
C30' H30D 0.9700
C30' H30E 0.9700
C30' H30F 0.9700
C31' H31D 0.9700
C31' H31E 0.9700
C31' H31F 0.9700
C32' H32D 0.9700
C32' H32E 0.9700
C32' H32F 0.9700
C33 C38 1.412(8)
C33 C34 1.425(8)
C34 C35 1.395(8)
C34 C57 1.536(8)
C35 C36 1.398(8)
C35 H35 0.9400
C36 C37 1.386(9)
C36 C61 1.537(8)
C37 C38 1.386(8)
C37 H37 0.9400
C38 C39 1.509(8)
C39 H39A 0.9800
C39 H39B 0.9800
C40 C41 1.530(9)
C40 H40A 0.9800
C40 H40B 0.9800
C41 C42 1.509(10)
C41 H41A 0.9800
C41 H41B 0.9800
C42 C43 1.543(9)
C42 H42A 0.9800
C42 H42B 0.9800
C43 C44 1.548(9)
C43 H43 0.9900
C44 C51 1.534(9)
C44 C45 1.567(9)
C45 C50 1.372(10)
C45 C46 1.394(10)
C46 C47 1.392(11)
C46 H46 0.9400
C47 C48 1.374(14)
C47 H47 0.9400
C48 C49 1.376(13)
C48 H48 0.9400
C49 C50 1.385(10)
C49 H49 0.9400
C50 H50 0.9400
C51 C56 1.357(10)
C51 C52 1.402(10)
C52 C53 1.386(11)
C52 H52 0.9400
C53 C54 1.372(13)
C53 H53 0.9400
C54 C55 1.365(13)
C54 H54 0.9400
C55 C56 1.398(12)
C55 H55 0.9400
C56 H56 0.9400
C57 C59 1.533(9)
C57 C58 1.535(10)
C57 C60 1.551(10)
C58 H58A 0.9700
C58 H58B 0.9700
C58 H58C 0.9700
C59 H59A 0.9700
C59 H59B 0.9700
C59 H59C 0.9700
C60 H60A 0.9700
C60 H60B 0.9700
C60 H60C 0.9700
C61 C62' 1.456(15)
C61 C63 1.511(15)
C61 C64 1.525(14)
C61 C63' 1.543(15)
C61 C64' 1.559(15)
C61 C62 1.599(14)
C62 H62A 0.9700
C62 H62B 0.9700
C62 H62C 0.9700
C63 H63A 0.9700
C63 H63B 0.9700
C63 H63C 0.9700
C64 H64A 0.9700
C64 H64B 0.9700
C64 H64C 0.9700
C62' H62D 0.9700
C62' H62E 0.9700
C62' H62F 0.9700
C63' H63D 0.9700
C63' H63E 0.9700
C63' H63F 0.9700
C64' H64D 0.9700
C64' H64E 0.9700
C64' H64F 0.9700
C65 C66 1.480(18)
C65 H65A 0.9800
C65 H65B 0.9800
C66 C67 1.499(17)
C66 H66A 0.9800
C66 H66B 0.9800
C67 C68 1.471(18)
C67 H67A 0.9800
C67 H67B 0.9800
C68 H68A 0.9800
C68 H68B 0.9800
C65' C66' 1.532(18)
C65' H65C 0.9800
C65' H65D 0.9800
C66' C67' 1.451(17)
C66' H66C 0.9800
C66' H66D 0.9800
C67' C68' 1.488(18)
C67' H67C 0.9800
C67' H67D 0.9800
C68' H68C 0.9800
C68' H68D 0.9800
C69 C70 1.495(17)
C69 H69A 0.9800
C69 H69B 0.9800
C70 C71 1.508(18)
C70 H70A 0.9800
C70 H70B 0.9800
C71 C72 1.524(18)
C71 H71A 0.9800
C71 H71B 0.9800
C72 H72A 0.9800
C72 H72B 0.9800
C69' C70' 1.488(18)
C69' H69C 0.9800
C69' H69D 0.9800
C70' C71' 1.484(18)
C70' H70C 0.9800
C70' H70D 0.9800
C71' C72' 1.487(17)
C71' H71C 0.9800
C71' H71D 0.9800
C72' H72C 0.9800
C72' H72D 0.9800
C73 C74 1.509(18)
C73 H73A 0.9800
C73 H73B 0.9800
C74 C75 1.509(18)
C74 H74A 0.9800
C74 H74B 0.9800
C75 C76 1.491(18)
C75 H75A 0.9800
C75 H75B 0.9800
C76 H76A 0.9800
C76 H76B 0.9800
C73' C74' 1.501(18)
C73' H73C 0.9800
C73' H73D 0.9800
C74' C75' 1.506(18)
C74' H74C 0.9800
C74' H74D 0.9800
C75' C76' 1.499(18)
C75' H75C 0.9800
C75' H75D 0.9800
C76' H76C 0.9800
C76' H76D 0.9800
C77 C78 1.462(16)
C77 H77A 0.9800
C77 H77B 0.9800
C78 C79 1.523(17)
C78 H78A 0.9800
C78 H78B 0.9800
C79 C80 1.479(17)
C79 H79A 0.9800
C79 H79B 0.9800
C80 H80A 0.9800
C80 H80B 0.9800
C77' C78' 1.486(16)
C77' H77C 0.9800
C77' H77D 0.9800
C78' C79' 1.541(17)
C78' H78C 0.9800
C78' H78D 0.9800
C79' C80' 1.510(17)
C79' H79C 0.9800
C79' H79D 0.9800
C80' H80C 0.9800
C80' H80D 0.9800
C81 C82 1.494(17)
C81 H81A 0.9800
C81 H81B 0.9800
C82 C83 1.484(18)
C82 H82A 0.9800
C82 H82B 0.9800
C83 C84 1.497(16)
C83 H83A 0.9800
C83 H83B 0.9800
C84 H84A 0.9800
C84 H84B 0.9800
C81' C82' 1.520(17)
C81' H81C 0.9800
C81' H81D 0.9800
C82' C83' 1.448(17)
C82' H82C 0.9800
C82' H82D 0.9800
C83' C84' 1.495(16)
C83' H83C 0.9800
C83' H83D 0.9800
C84' H84C 0.9800
C84' H84D 0.9800
C85 C86 1.498(12)
C85 H85A 0.9800
C85 H85B 0.9800
C86 C87 1.499(12)
C86 H86A 0.9800
C86 H86B 0.9800
C87 C88 1.520(12)
C87 H87A 0.9800
C87 H87B 0.9800
C88 H88A 0.9800
C88 H88B 0.9800
C85' C86' 1.473(12)
C85' H85C 0.9800
C85' H85D 0.9800
C86' C87' 1.517(12)
C86' H86C 0.9800
C86' H86D 0.9800
C87' C88' 1.497(13)
C87' H87C 0.9800
C87' H87D 0.9800
C88' H88C 0.9800
C88' H88D 0.9800
O11 C89 1.421(17)
O11 C92 1.453(17)
C89 C90 1.532(18)
C89 H89A 0.9800
C89 H89B 0.9800
C90 C91 1.422(17)
C90 H90A 0.9800
C90 H90B 0.9800
C91 C92 1.496(18)
C91 H91A 0.9800
C91 H91B 0.9800
C92 H92A 0.9800
C92 H92B 0.9800
O11' C92' 1.422(17)
O11' C89' 1.449(16)
C89' C90' 1.504(18)
C89' H89C 0.9800
C89' H89D 0.9800
C90' C91' 1.431(17)
C90' H90C 0.9800
C90' H90D 0.9800
C91' C92' 1.501(18)
C91' H91C 0.9800
C91' H91D 0.9800
C92' H92C 0.9800
C92' H92D 0.9800

loop_
_geom_torsion_atom_site_label_1
_geom_torsion_atom_site_label_2
_geom_torsion_atom_site_label_3
_geom_torsion_atom_site_label_4
_geom_torsion
O4 Sm1 O1 C1 85.4(8)
O3 Sm1 O1 C1 -152.6(8)
O2 Sm1 O1 C1 -52.6(8)
N1 Sm1 O1 C1 -4.8(8)
N2 Sm1 O1 C1 145.6(7)
O4 Sm1 O2 C12 -76.2(5)
O3 Sm1 O2 C12 146.1(5)
O1 Sm1 O2 C12 51.9(5)
N1 Sm1 O2 C12 1.4(4)
N2 Sm1 O2 C12 -138.4(5)
O4 Sm1 O3 C33 -66.9(7)
O1 Sm1 O3 C33 -167.4(7)
O2 Sm1 O3 C33 71.4(7)
N1 Sm1 O3 C33 134.1(6)
N2 Sm1 O3 C33 -18.8(7)
O3 Sm1 O4 C44 42.7(6)
O1 Sm1 O4 C44 137.2(5)
O2 Sm1 O4 C44 -85.9(5)
N1 Sm1 O4 C44 -149.7(5)
N2 Sm1 O4 C44 -9.7(5)
O4 Sm1 N1 C7 -137.9(4)
O3 Sm1 N1 C7 24.3(5)
O1 Sm1 N1 C7 -38.9(4)
O2 Sm1 N1 C7 97.2(4)
N2 Sm1 N1 C7 165.1(3)
O4 Sm1 N1 C8 -13.1(4)
O3 Sm1 N1 C8 149.1(4)
O1 Sm1 N1 C8 85.9(4)
O2 Sm1 N1 C8 -137.9(4)
N2 Sm1 N1 C8 -70.1(5)
O4 Sm1 N1 C11 101.2(3)
O3 Sm1 N1 C11 -96.6(4)
O1 Sm1 N1 C11 -159.7(4)
O2 Sm1 N1 C11 -23.6(3)
N2 Sm1 N1 C11 44.2(4)
O4 Sm1 N2 C40 -133.6(4)
O3 Sm1 N2 C40 90.5(4)
O1 Sm1 N2 C40 156.1(4)
O2 Sm1 N2 C40 -8.3(4)
N1 Sm1 N2 C40 -66.5(4)
O4 Sm1 N2 C43 -16.2(3)
O3 Sm1 N2 C43 -152.1(4)
O1 Sm1 N2 C43 -86.5(4)
O2 Sm1 N2 C43 109.1(4)
N1 Sm1 N2 C43 50.8(4)
O4 Sm1 N2 C39 103.2(4)
O3 Sm1 N2 C39 -32.7(4)
O1 Sm1 N2 C39 33.0(5)
O2 Sm1 N2 C39 -131.5(4)
N1 Sm1 N2 C39 170.3(3)
Sm1 O1 C1 C6 22.6(12)
Sm1 O1 C1 C2 -158.5(6)
O1 C1 C2 C3 178.0(6)
C6 C1 C2 C3 -3.0(10)
O1 C1 C2 C25 -4.3(11)
C6 C1 C2 C25 174.6(6)
C1 C2 C3 C4 0.1(11)
C25 C2 C3 C4 -177.5(7)
C2 C3 C4 C5 1.9(12)
C2 C3 C4 C29 177.6(7)
C3 C4 C5 C6 -1.1(12)
C29 C4 C5 C6 -176.7(8)
C4 C5 C6 C1 -1.8(12)
C4 C5 C6 C7 174.8(7)
O1 C1 C6 C5 -177.1(7)
C2 C1 C6 C5 3.9(11)
O1 C1 C6 C7 6.2(9)
C2 C1 C6 C7 -172.8(6)
C8 N1 C7 C6 -49.3(7)
C11 N1 C7 C6 -167.5(5)
Sm1 N1 C7 C6 76.1(5)
C5 C6 C7 N1 121.7(7)
C1 C6 C7 N1 -61.6(8)
C7 N1 C8 C9 -159.7(5)
C11 N1 C8 C9 -36.8(6)
Sm1 N1 C8 C9 78.4(5)
N1 C8 C9 C10 17.3(7)
C8 C9 C10 C11 8.2(7)
C7 N1 C11 C10 164.0(5)
C8 N1 C11 C10 41.3(6)
Sm1 N1 C11 C10 -78.9(4)
C7 N1 C11 C12 -74.9(6)
C8 N1 C11 C12 162.4(5)
Sm1 N1 C11 C12 42.2(5)
C9 C10 C11 N1 -29.9(6)
C9 C10 C11 C12 -150.1(5)
Sm1 O2 C12 C11 20.5(7)
Sm1 O2 C12 C13 139.6(4)
Sm1 O2 C12 C19 -106.6(5)
N1 C11 C12 O2 -42.3(6)
C10 C11 C12 O2 72.2(6)
N1 C11 C12 C13 -161.8(5)
C10 C11 C12 C13 -47.2(7)
N1 C11 C12 C19 83.0(6)
C10 C11 C12 C19 -162.5(5)
O2 C12 C13 C14 14.9(8)
C11 C12 C13 C14 133.4(6)
C19 C12 C13 C14 -104.2(7)
O2 C12 C13 C18 -164.2(6)
C11 C12 C13 C18 -45.7(8)
C19 C12 C13 C18 76.8(7)
C18 C13 C14 C15 -1.5(11)
C12 C13 C14 C15 179.4(7)
C13 C14 C15 C16 5.1(14)
C14 C15 C16 C17 -5.9(15)
C15 C16 C17 C18 3.1(15)
C16 C17 C18 C13 0.6(13)
C14 C13 C18 C17 -1.3(11)
C12 C13 C18 C17 177.8(7)
O2 C12 C19 C24 -21.9(8)
C11 C12 C19 C24 -145.4(7)
C13 C12 C19 C24 96.0(7)
O2 C12 C19 C20 163.9(6)
C11 C12 C19 C20 40.4(9)
C13 C12 C19 C20 -78.2(8)
C24 C19 C20 C21 1.5(11)
C12 C19 C20 C21 175.8(7)
C19 C20 C21 C22 -3.3(13)
C20 C21 C22 C23 3.8(15)
C21 C22 C23 C24 -2.5(16)
C22 C23 C24 C19 0.8(15)
C20 C19 C24 C23 -0.3(12)
C12 C19 C24 C23 -174.8(8)
C3 C2 C25 C27' 132.7(11)
C1 C2 C25 C27' -44.9(13)
C3 C2 C25 C26 -128.2(11)
C1 C2 C25 C26 54.3(13)
C3 C2 C25 C28 -10.9(12)
C1 C2 C25 C28 171.5(10)
C3 C2 C25 C28' 12.8(12)
C1 C2 C25 C28' -164.7(9)
C3 C2 C25 C26' -109.2(13)
C1 C2 C25 C26' 73.2(13)
C3 C2 C25 C27 113.9(9)
C1 C2 C25 C27 -63.7(10)
C3 C4 C29 C30' -179.2(14)
C5 C4 C29 C30' -3.9(17)
C3 C4 C29 C32' 52.5(15)
C5 C4 C29 C32' -132.1(14)
C3 C4 C29 C31' -36.4(16)
C5 C4 C29 C31' 139.0(15)
C3 C4 C29 C32 4.8(15)
C5 C4 C29 C32 -179.8(12)
C3 C4 C29 C31 -116.8(10)
C5 C4 C29 C31 58.6(12)
C3 C4 C29 C30 124.6(12)
C5 C4 C29 C30 -60.0(13)
Sm1 O3 C33 C38 36.9(10)
Sm1 O3 C33 C34 -144.6(5)
O3 C33 C34 C35 179.0(6)
C38 C33 C34 C35 -2.4(9)
O3 C33 C34 C57 -3.6(9)
C38 C33 C34 C57 174.9(6)
C33 C34 C35 C36 1.4(9)
C57 C34 C35 C36 -176.0(6)
C34 C35 C36 C37 0.4(9)
C34 C35 C36 C61 -179.6(6)
C35 C36 C37 C38 -1.1(10)
C61 C36 C37 C38 178.9(7)
C36 C37 C38 C33 0.0(11)
C36 C37 C38 C39 175.2(6)
O3 C33 C38 C37 -179.6(6)
C34 C33 C38 C37 1.8(10)
O3 C33 C38 C39 5.2(9)
C34 C33 C38 C39 -173.4(6)
C40 N2 C39 C38 -51.1(7)
C43 N2 C39 C38 -168.3(5)
Sm1 N2 C39 C38 75.3(5)
C37 C38 C39 N2 116.7(7)
C33 C38 C39 N2 -68.0(7)
C43 N2 C40 C41 -39.0(6)
C39 N2 C40 C41 -160.6(5)
Sm1 N2 C40 C41 80.0(5)
N2 C40 C41 C42 24.6(7)
C40 C41 C42 C43 -1.5(7)
C40 N2 C43 C42 37.8(6)
C39 N2 C43 C42 158.8(5)
Sm1 N2 C43 C42 -86.8(4)
C40 N2 C43 C44 160.8(5)
C39 N2 C43 C44 -78.2(6)
Sm1 N2 C43 C44 36.1(5)
C41 C42 C43 N2 -21.8(7)
C41 C42 C43 C44 -142.6(6)
Sm1 O4 C44 C51 -92.2(6)
Sm1 O4 C44 C43 32.2(7)
Sm1 O4 C44 C45 152.1(4)
N2 C43 C44 O4 -43.1(6)
C42 C43 C44 O4 73.5(6)
N2 C43 C44 C51 80.0(6)
C42 C43 C44 C51 -163.5(5)
N2 C43 C44 C45 -163.3(5)
C42 C43 C44 C45 -46.7(7)
O4 C44 C45 C50 -157.1(7)
C51 C44 C45 C50 83.5(8)
C43 C44 C45 C50 -38.2(9)
O4 C44 C45 C46 26.6(8)
C51 C44 C45 C46 -92.7(7)
C43 C44 C45 C46 145.6(6)
C50 C45 C46 C47 2.8(12)
C44 C45 C46 C47 179.2(8)
C45 C46 C47 C48 -0.2(14)
C46 C47 C48 C49 -0.5(16)
C47 C48 C49 C50 -1.3(15)
C46 C45 C50 C49 -4.7(12)
C44 C45 C50 C49 179.1(8)
C48 C49 C50 C45 4.0(14)
O4 C44 C51 C56 -13.5(9)
C43 C44 C51 C56 -135.1(7)
C45 C44 C51 C56 105.4(7)
O4 C44 C51 C52 168.7(6)
C43 C44 C51 C52 47.1(8)
C45 C44 C51 C52 -72.4(8)
C56 C51 C52 C53 1.5(11)
C44 C51 C52 C53 179.5(7)
C51 C52 C53 C54 -0.4(13)
C52 C53 C54 C55 -0.6(14)
C53 C54 C55 C56 0.5(14)
C52 C51 C56 C55 -1.7(12)
C44 C51 C56 C55 -179.7(7)
C54 C55 C56 C51 0.8(14)
C35 C34 C57 C59 -3.2(9)
C33 C34 C57 C59 179.5(6)
C35 C34 C57 C58 115.7(7)
C33 C34 C57 C58 -61.6(8)
C35 C34 C57 C60 -123.3(7)
C33 C34 C57 C60 59.4(8)
C37 C36 C61 C62' 5.2(14)
C35 C36 C61 C62' -174.8(11)
C37 C36 C61 C63 -90.5(11)
C35 C36 C61 C63 89.5(11)
C37 C36 C61 C64 144.9(10)
C35 C36 C61 C64 -35.1(12)
C37 C36 C61 C63' -114.0(11)
C35 C36 C61 C63' 66.0(11)
C37 C36 C61 C64' 128.8(11)
C35 C36 C61 C64' -51.2(12)
C37 C36 C61 C62 22.2(11)
C35 C36 C61 C62 -157.8(9)
C68' O5 C65 C66 -24(2)
C68 O5 C65 C66 -40(2)
C65' O5 C65 C66 55(2)
Li1 O5 C65 C66 163.3(15)
O5 C65 C66 C67 50(2)
C65 C66 C67 C68 -46(3)
C68' O5 C68 C67 -97(7)
C65 O5 C68 C67 11(3)
C65' O5 C68 C67 -24(3)
Li1 O5 C68 C67 170.2(15)
C66 C67 C68 O5 22(3)
C68' O5 C65' C66' 14(2)
C68 O5 C65' C66' -2(2)
C65 O5 C65' C66' -98(3)
Li1 O5 C65' C66' 162.1(14)
O5 C65' C66' C67' -6(3)
C65' C66' C67' C68' -4(3)
C68 O5 C68' C67' 92(7)
C65 O5 C68' C67' 15(3)
C65' O5 C68' C67' -18(3)
Li1 O5 C68' C67' -171.9(18)
C66' C67' C68' O5 15(3)
C69' O6 C69 C70 -81(4)
C72' O6 C69 C70 15(3)
C72 O6 C69 C70 4(2)
Li1 O6 C69 C70 177.2(15)
O6 C69 C70 C71 -31(2)
C69 C70 C71 C72 43(2)
C69' O6 C72 C71 51(2)
C72' O6 C72 C71 -121(7)
C69 O6 C72 C71 26(2)
Li1 O6 C72 C71 -147.5(15)
C70 C71 C72 O6 -46(2)
C72' O6 C69' C70' -17(3)
C72 O6 C69' C70' -19(2)
C69 O6 C69' C70' 80(4)
Li1 O6 C69' C70' 178.2(14)
O6 C69' C70' C71' 21(3)
C69' C70' C71' C72' -20(3)
C69' O6 C72' C71' 4(3)
C72 O6 C72' C71' 13(5)
C69 O6 C72' C71' -25(3)
Li1 O6 C72' C71' 171.3(15)
C70' C71' C72' O6 11(3)
C76' O7 C73 C74 -13(3)
C73' O7 C73 C74 63(4)
C76 O7 C73 C74 -35(2)
Li1 O7 C73 C74 -159.7(16)
O7 C73 C74 C75 57(3)
C73 C74 C75 C76 -48(3)
C74 C75 C76 O7 29(3)
C76' O7 C76 C75 -139(5)
C73' O7 C76 C75 -21(3)
C73 O7 C76 C75 3(3)
Li1 O7 C76 C75 125(2)
C76' O7 C73' C74' 46(3)
C73 O7 C73' C74' -69(4)
C76 O7 C73' C74' 17(2)
Li1 O7 C73' C74' -123.1(18)
O7 C73' C74' C75' -40(3)
C73' C74' C75' C76' 29(3)
C73' O7 C76' C75' -24(3)
C73 O7 C76' C75' 1(3)
C76 O7 C76' C75' 47(3)
Li1 O7 C76' C75' 146.8(17)
C74' C75' C76' O7 -5(3)
C77' O8 C77 C78 -83(2)
C80 O8 C77 C78 15(2)
C80' O8 C77 C78 28(2)
Li2 O8 C77 C78 171.6(13)
O8 C77 C78 C79 12(2)
C77 C78 C79 C80 -33(2)
C77' O8 C80 C79 -5(2)
C80' O8 C80 C79 -135(10)
C77 O8 C80 C79 -37(2)
Li2 O8 C80 C79 168.7(12)
C78 C79 C80 O8 44(2)
C80 O8 C77' C78' -5(2)
C80' O8 C77' C78' 5(2)
C77 O8 C77' C78' 85(2)
Li2 O8 C77' C78' -179.5(12)
O8 C77' C78' C79' -15(2)
C77' C78' C79' C80' 19(3)
C77' O8 C80' C79' 7(3)
C80 O8 C80' C79' 60(8)
C77 O8 C80' C79' -25(2)
Li2 O8 C80' C79' -168.5(13)
C78' C79' C80' O8 -15(3)
C81' O9 C81 C82 -33(5)
C84 O9 C81 C82 34(2)
C84' O9 C81 C82 5(3)
Li2 O9 C81 C82 -144.0(15)
O9 C81 C82 C83 -35(2)
C81 C82 C83 C84 23(2)
C81' O9 C84 C83 -2(2)
C81 O9 C84 C83 -20(2)
C84' O9 C84 C83 99(3)
Li2 O9 C84 C83 158.4(13)
C82 C83 C84 O9 -3(2)
C81 O9 C81' C82' 144(8)
C84 O9 C81' C82' 27(2)
C84' O9 C81' C82' -2(2)
Li2 O9 C81' C82' -133.1(16)
O9 C81' C82' C83' -15(3)
C81' C82' C83' C84' 24(3)
C81' O9 C84' C83' 19(2)
C81 O9 C84' C83' 7(3)
C84 O9 C84' C83' -67(2)
Li2 O9 C84' C83' 159.0(15)
C82' C83' C84' O9 -27(2)
C85' O10 C85 C86 -97(3)
C88' O10 C85 C86 -6.0(16)
C88 O10 C85 C86 -25.7(15)
Li2 O10 C85 C86 140.8(11)
O10 C85 C86 C87 -2.1(17)
C85 C86 C87 C88 28.1(17)
C85' O10 C88 C87 60.7(13)
C88' O10 C88 C87 -58(3)
C85 O10 C88 C87 40.8(14)
Li2 O10 C88 C87 -124.2(11)
C86 C87 C88 O10 -42.2(16)
C88' O10 C85' C86' -21.5(16)
C85 O10 C85' C86' 74(3)
C88 O10 C85' C86' -38.9(14)
Li2 O10 C85' C86' 146.1(11)
O10 C85' C86' C87' 22.4(17)
C85' C86' C87' C88' -15.3(19)
C85' O10 C88' C87' 10.6(17)
C85 O10 C88' C87' -11.2(17)
C88 O10 C88' C87' 77(3)
Li2 O10 C88' C87' -158.5(11)
C86' C87' C88' O10 3.5(19)
C92 O11 C89 C90 24(3)
O11 C89 C90 C91 -6(3)
C89 C90 C91 C92 -14(3)
C89 O11 C92 C91 -34(3)
C90 C91 C92 O11 30(3)
C92' O11' C89' C90' -16(3)
O11' C89' C90' C91' 21(3)
C89' C90' C91' C92' -19(3)
C89' O11' C92' C91' 4(3)
C90' C91' C92' O11' 10(3)
C69' O6 Li1 O5 30.5(19)
C72' O6 Li1 O5 -135.0(16)
C72 O6 Li1 O5 -125.7(18)
C69 O6 Li1 O5 62.8(18)
C69' O6 Li1 O7 -76.9(17)
C72' O6 Li1 O7 117.6(16)
C72 O6 Li1 O7 126.9(17)
C69 O6 Li1 O7 -44.6(18)
C69' O6 Li1 Cl1 158.9(15)
C72' O6 Li1 Cl1 -6.6(18)
C72 O6 Li1 Cl1 3(2)
C69 O6 Li1 Cl1 -168.8(15)
C68' O5 Li1 O6 94.6(16)
C68 O5 Li1 O6 112.5(17)
C65 O5 Li1 O6 -93.0(17)
C65' O5 Li1 O6 -50.0(19)
C68' O5 Li1 O7 -157.4(15)
C68 O5 Li1 O7 -139.5(16)
C65 O5 Li1 O7 14.9(18)
C65' O5 Li1 O7 58.0(18)
C68' O5 Li1 Cl1 -36.7(18)
C68 O5 Li1 Cl1 -18.8(19)
C65 O5 Li1 Cl1 135.6(15)
C65' O5 Li1 Cl1 178.7(14)
C76' O7 Li1 O6 173.4(17)
C73' O7 Li1 O6 -17.7(19)
C73 O7 Li1 O6 -38.7(17)
C76 O7 Li1 O6 -151.8(14)
C76' O7 Li1 O5 60.5(19)
C73' O7 Li1 O5 -130.6(16)
C73 O7 Li1 O5 -151.6(15)
C76 O7 Li1 O5 95.3(16)
C76' O7 Li1 Cl1 -59.5(19)
C73' O7 Li1 Cl1 109.4(17)
C73 O7 Li1 Cl1 88.4(16)
C76 O7 Li1 Cl1 -24.7(17)
Li2 Cl1 Li1 O6 72(2)
Li2 Cl1 Li1 O5 -161.1(13)
Li2 Cl1 Li1 O7 -47(2)
C85' O10 Li2 O8 -87.7(12)
C88' O10 Li2 O8 78.7(11)
C85 O10 Li2 O8 -64.7(11)
C88 O10 Li2 O8 98.6(11)
C85' O10 Li2 O9 26.6(13)
C88' O10 Li2 O9 -167.0(10)
C85 O10 Li2 O9 49.6(11)
C88 O10 Li2 O9 -147.1(9)
C85' O10 Li2 Cl1 148.7(10)
C88' O10 Li2 Cl1 -44.8(12)
C85 O10 Li2 Cl1 171.8(9)
C88 O10 Li2 Cl1 -25.0(12)
C77' O8 Li2 O10 168.3(13)
C80 O8 Li2 O10 -4.4(18)
C80' O8 Li2 O10 -16.8(17)
C77 O8 Li2 O10 -154.7(11)
C77' O8 Li2 O9 55.0(14)
C80 O8 Li2 O9 -117.7(17)
C80' O8 Li2 O9 -130.1(15)
C77 O8 Li2 O9 92.0(12)
C77' O8 Li2 Cl1 -67.3(15)
C80 O8 Li2 Cl1 120.0(16)
C80' O8 Li2 Cl1 107.6(16)
C77 O8 Li2 Cl1 -30.3(13)
C81' O9 Li2 O10 -176.1(13)
C81 O9 Li2 O10 -153.6(14)
C84 O9 Li2 O10 28.7(15)
C84' O9 Li2 O10 55.3(13)
C81' O9 Li2 O8 -62.2(15)
C81 O9 Li2 O8 -39.7(16)
C84 O9 Li2 O8 142.5(13)
C84' O9 Li2 O8 169.1(12)
C81' O9 Li2 Cl1 60.5(15)
C81 O9 Li2 Cl1 83.0(15)
C84 O9 Li2 Cl1 -94.8(14)
C84' O9 Li2 Cl1 -68.2(13)
Li1 Cl1 Li2 O10 -54(2)
Li1 Cl1 Li2 O8 -174.7(16)
Li1 Cl1 Li2 O9 65(2)
